data_1546083
loop_
_publ_author_name
'Brechin, Euan K.'
'Sanz, Sergio'
'O'Connor, Helen'
'Mart\'i-Centelles, Vicente'
'Comar, Priyanka'
'Pitak, Mateusz'
'Coles, Simon'
'Lorusso, Giulia'
'Palacios, Elias'
'Evangelisti, Marco'
'Baldansuren, Amgalanbaatar'
'Chilton, Nicholas F.'
'Weihe, H\/ogni'
'McInnes, Eric J. L.'
'Lusby, Paul'
'Piligkos, Stergios'

_publ_section_title
;
 [MIII2MII3]n+ trigonal bipyramidal cages based on diamagnetic and
 paramagnetic metalloligands.
;
_journal_name_full 'Chem. Sci.'
_journal_paper_doi 10.1039/C7SC00487G
_journal_year 2017
_chemical_formula_moiety 'C135 H126 Cr2 N6 O12 P6 Pd3, 6(C F3 O3 S), 17 C H4 O'
_chemical_formula_sum 'C158 H194 Cr2 F18 N6 O47 P6 Pd3 S6'
_chemical_formula_weight 4072.56
_space_group_crystal_system triclinic
_space_group_IT_number 2
_space_group_name_Hall '-P 1'
_space_group_name_H-M_alt 'P -1'
_symmetry_space_group_name_Hall '-P 1'
_symmetry_space_group_name_H-M 'P -1'
_atom_sites_solution_hydrogens geom
_atom_sites_solution_primary direct
_audit_creation_date 2014-09-30
_audit_creation_method
;
Olex2 1.2-beta
(compiled 2014.09.19 svn.r3010 for OlexSys, GUI svn.r4874)
;
_audit_update_record
;
2017-05-01 deposited with the CCDC.
2017-05-19 downloaded from the CCDC.
;
_cell_angle_alpha 104.146(3)
_cell_angle_beta 109.298(4)
_cell_angle_gamma 95.522(4)
_cell_formula_units_Z 2
_cell_length_a 18.4407(9)
_cell_length_b 22.0037(9)
_cell_length_c 27.1925(10)
_cell_measurement_reflns_used 15471
_cell_measurement_temperature 120.0
_cell_measurement_theta_max 74.9620
_cell_measurement_theta_min 3.3340
_cell_volume 9907.3(8)
_computing_cell_refinement
;
CrysAlisPro, Agilent Technologies,
Version 1.171.37.34k (release 13-08-2014 CrysAlis171 .NET)
(compiled Aug 13 2014,16:31:05)
;
_computing_data_collection
;
CrysAlisPro, Agilent Technologies,
Version 1.171.37.34k (release 13-08-2014 CrysAlis171 .NET)
(compiled Aug 13 2014,16:31:05)
;
_computing_data_reduction
;
CrysAlisPro, Agilent Technologies,
Version 1.171.37.34k (release 13-08-2014 CrysAlis171 .NET)
(compiled Aug 13 2014,16:31:05)
;
_computing_molecular_graphics 'Olex2 (Dolomanov et al., 2009)'
_computing_publication_material 'Olex2 (Dolomanov et al., 2009)'
_computing_structure_refinement 'ShelXL (Sheldrick, 2008)'
_computing_structure_solution 'ShelXT (Sheldrick, 2008)'
_diffrn_ambient_environment N~2~
_diffrn_ambient_temperature 120.0
_diffrn_detector 'CCD plate'
_diffrn_detector_area_resol_mean 5.1574
_diffrn_detector_type Atlas
_diffrn_measured_fraction_theta_full 0.999
_diffrn_measured_fraction_theta_max 0.999
_diffrn_measurement_details
;
#__ type_ start__ end____ width___ exp.time_
  1 omega  -80.00   35.00   1.0000   10.0000
omega____ theta____ kappa____ phi______ frames
    -      -43.1686   19.0000    0.0000 115

#__ type_ start__ end____ width___ exp.time_
  2 omega  -96.00   -2.00   1.0000   10.0000
omega____ theta____ kappa____ phi______ frames
    -      -43.1686  125.0000   90.0000 94

#__ type_ start__ end____ width___ exp.time_
  3 omega  -50.00   29.00   1.0000   10.0000
omega____ theta____ kappa____ phi______ frames
    -      -43.1686   38.0000   60.0000 79

#__ type_ start__ end____ width___ exp.time_
  4 omega  -80.00   35.00   1.0000   10.0000
omega____ theta____ kappa____ phi______ frames
    -      -43.1686   19.0000  120.0000 115

#__ type_ start__ end____ width___ exp.time_
  5 omega  -50.00   29.00   1.0000   10.0000
omega____ theta____ kappa____ phi______ frames
    -      -43.1686   38.0000 -120.0000 79

#__ type_ start__ end____ width___ exp.time_
  6 omega   23.00   98.00   1.0000   10.0000
omega____ theta____ kappa____ phi______ frames
    -       43.1686 -125.0000   30.0000 75

#__ type_ start__ end____ width___ exp.time_
  7 omega   23.00   98.00   1.0000   10.0000
omega____ theta____ kappa____ phi______ frames
    -       43.1686 -125.0000 -150.0000 75

#__ type_ start__ end____ width___ exp.time_
  8 omega   30.00  109.00   1.0000   30.0000
omega____ theta____ kappa____ phi______ frames
    -      111.0000  -94.0000 -120.0000 79

#__ type_ start__ end____ width___ exp.time_
  9 omega   80.00  178.00   1.0000   30.0000
omega____ theta____ kappa____ phi______ frames
    -      111.0000   77.0000    0.0000 98

#__ type_ start__ end____ width___ exp.time_
 10 omega   40.00   98.00   1.0000   30.0000
omega____ theta____ kappa____ phi______ frames
    -      111.0000  -45.0000  -60.0000 58

#__ type_ start__ end____ width___ exp.time_
 11 omega   83.00  178.00   1.0000   30.0000
omega____ theta____ kappa____ phi______ frames
    -      111.0000   61.0000  -90.0000 95

#__ type_ start__ end____ width___ exp.time_
 12 omega   87.00  178.00   1.0000   30.0000
omega____ theta____ kappa____ phi______ frames
    -      111.0000   45.0000  -30.0000 91

#__ type_ start__ end____ width___ exp.time_
 13 omega   40.00   98.00   1.0000   30.0000
omega____ theta____ kappa____ phi______ frames
    -      111.0000  -45.0000   60.0000 58

#__ type_ start__ end____ width___ exp.time_
 14 omega   40.00   98.00   1.0000   30.0000
omega____ theta____ kappa____ phi______ frames
    -      111.0000  -45.0000  120.0000 58

#__ type_ start__ end____ width___ exp.time_
 15 omega   87.00  178.00   1.0000   30.0000
omega____ theta____ kappa____ phi______ frames
    -      111.0000   45.0000   60.0000 91

#__ type_ start__ end____ width___ exp.time_
 16 omega   30.00  109.00   1.0000   30.0000
omega____ theta____ kappa____ phi______ frames
    -      111.0000  -94.0000  -30.0000 79

#__ type_ start__ end____ width___ exp.time_
 17 omega   39.00  121.00   1.0000   30.0000
omega____ theta____ kappa____ phi______ frames
    -      111.0000 -125.0000  150.0000 82

#__ type_ start__ end____ width___ exp.time_
 18 omega   30.00  109.00   1.0000   30.0000
omega____ theta____ kappa____ phi______ frames
    -      111.0000  -94.0000  -90.0000 79

#__ type_ start__ end____ width___ exp.time_
 19 omega   30.00  109.00   1.0000   30.0000
omega____ theta____ kappa____ phi______ frames
    -      111.0000  -94.0000   60.0000 79

#__ type_ start__ end____ width___ exp.time_
 20 omega   36.00   91.00   1.0000   30.0000
omega____ theta____ kappa____ phi______ frames
    -      111.0000  -30.0000 -120.0000 55

#__ type_ start__ end____ width___ exp.time_
 21 omega   80.00  178.00   1.0000   30.0000
omega____ theta____ kappa____ phi______ frames
    -      111.0000   77.0000 -150.0000 98

#__ type_ start__ end____ width___ exp.time_
 22 omega   39.00  121.00   1.0000   30.0000
omega____ theta____ kappa____ phi______ frames
    -      111.0000 -125.0000 -150.0000 82

#__ type_ start__ end____ width___ exp.time_
 23 omega -113.00  -17.00   1.0000   10.0000
omega____ theta____ kappa____ phi______ frames
    -      -43.1686  -57.0000  -30.0000 96

#__ type_ start__ end____ width___ exp.time_
 24 omega -113.00  -17.00   1.0000   10.0000
omega____ theta____ kappa____ phi______ frames
    -      -43.1686  -57.0000 -120.0000 96

#__ type_ start__ end____ width___ exp.time_
 25 omega -113.00  -17.00   1.0000   10.0000
omega____ theta____ kappa____ phi______ frames
    -      -43.1686  -57.0000  150.0000 96

#__ type_ start__ end____ width___ exp.time_
 26 omega -117.00  -12.00   1.0000   10.0000
omega____ theta____ kappa____ phi______ frames
    -      -43.1686  -77.0000 -150.0000 105

#__ type_ start__ end____ width___ exp.time_
 27 omega -117.00  -12.00   1.0000   10.0000
omega____ theta____ kappa____ phi______ frames
    -      -43.1686  -77.0000  -30.0000 105

#__ type_ start__ end____ width___ exp.time_
 28 omega -113.00  -17.00   1.0000   10.0000
omega____ theta____ kappa____ phi______ frames
    -      -43.1686  -57.0000   60.0000 96

#__ type_ start__ end____ width___ exp.time_
 29 omega   66.00  178.00   1.0000   30.0000
omega____ theta____ kappa____ phi______ frames
    -      111.0000   15.0000 -180.0000 112

#__ type_ start__ end____ width___ exp.time_
 30 omega   87.00  128.00   1.0000   30.0000
omega____ theta____ kappa____ phi______ frames
    -      111.0000   45.0000   90.0000 41
;
_diffrn_measurement_device 'four-circle diffractometer'
_diffrn_measurement_device_type 'Agilent Technologies SuperNova'
_diffrn_measurement_method '\w scans'
_diffrn_orient_matrix_UB_11 -0.0386945000
_diffrn_orient_matrix_UB_12 -0.0119060000
_diffrn_orient_matrix_UB_13 -0.0620023000
_diffrn_orient_matrix_UB_21 0.0325558000
_diffrn_orient_matrix_UB_22 0.0699653000
_diffrn_orient_matrix_UB_23 0.0068446000
_diffrn_orient_matrix_UB_31 0.0747137000
_diffrn_orient_matrix_UB_32 -0.0194672000
_diffrn_orient_matrix_UB_33 -0.0072796000
_diffrn_radiation_monochromator mirror
_diffrn_radiation_probe x-ray
_diffrn_radiation_type CuK\a
_diffrn_radiation_wavelength 1.54184
_diffrn_reflns_av_R_equivalents 0.0871
_diffrn_reflns_av_unetI/netI 0.0523
_diffrn_reflns_Laue_measured_fraction_full 0.999
_diffrn_reflns_Laue_measured_fraction_max 0.999
_diffrn_reflns_limit_h_max 15
_diffrn_reflns_limit_h_min -15
_diffrn_reflns_limit_k_max 18
_diffrn_reflns_limit_k_min -18
_diffrn_reflns_limit_l_max 22
_diffrn_reflns_limit_l_min -22
_diffrn_reflns_number 66752
_diffrn_reflns_point_group_measured_fraction_full 0.999
_diffrn_reflns_point_group_measured_fraction_max 0.999
_diffrn_reflns_theta_full 39.973
_diffrn_reflns_theta_max 39.973
_diffrn_reflns_theta_min 3.153
_diffrn_source 'sealed X-ray tube'
_diffrn_source_type 'SuperNova (Cu) X-ray Source'
_exptl_absorpt_coefficient_mu 4.843
_exptl_absorpt_correction_T_max 0.946
_exptl_absorpt_correction_T_min 0.684
_exptl_absorpt_correction_type gaussian
_exptl_absorpt_process_details
;
CrysAlisPro, Agilent Technologies,
Version 1.171.37.34k (release 13-08-2014 CrysAlis171 .NET)
(compiled Aug 13 2014,16:31:05)
Numerical absorption correction based on gaussian integration over
            a multifaceted crystal model
Empirical absorption correction using spherical harmonics,
 implemented in SCALE3 ABSPACK scaling algorithm.
;
_exptl_crystal_colour orange
_exptl_crystal_colour_primary orange
_exptl_crystal_density_diffrn 1.365
_exptl_crystal_description rod
_exptl_crystal_F_000 4188
_exptl_crystal_recrystallization_method 'The material was recrystallised from methanol by slow evaporation'
_exptl_crystal_size_max 0.5466
_exptl_crystal_size_mid 0.1073
_exptl_crystal_size_min 0.0443
_refine_diff_density_max 1.292
_refine_diff_density_min -0.560
_refine_diff_density_rms 0.077
_refine_ls_extinction_method none
_refine_ls_goodness_of_fit_ref 1.037
_refine_ls_hydrogen_treatment constr
_refine_ls_matrix_type full
_refine_ls_number_parameters 1484
_refine_ls_number_reflns 12021
_refine_ls_number_restraints 697
_refine_ls_restrained_S_all 1.023
_refine_ls_R_factor_all 0.1050
_refine_ls_R_factor_gt 0.0806
_refine_ls_shift/su_max 0.000
_refine_ls_shift/su_mean 0.000
_refine_ls_structure_factor_coef Fsqd
_refine_ls_weighting_details 'w=1/[\s^2^(Fo^2^)+(0.1305P)^2^+60.9034P] where P=(Fo^2^+2Fc^2^)/3'
_refine_ls_weighting_scheme calc
_refine_ls_wR_factor_gt 0.2197
_refine_ls_wR_factor_ref 0.2423
_reflns_Friedel_coverage 0.000
_reflns_number_gt 8644
_reflns_number_total 12021
_reflns_threshold_expression 'I > 2\s(I)'
_cod_data_source_file c7sc00487g2.cif
_cod_data_source_block eb4197
_cod_database_code 1546083
_chemical_oxdiff_formula 'C50 H200 O20 N10 Cr6 Pd6 F3 S P'
_chemical_oxdiff_usercomment '@ 120 K C-1908'
_shelx_space_group_comment
;
The symmetry employed for this shelxl refinement is uniquely defined
by the following loop, which should always be used as a source of
symmetry information in preference to the above space-group names.
They are only intended as comments.
;
_reflns_odcompleteness_completeness 99.95
_reflns_odcompleteness_iscentric 1
_reflns_odcompleteness_theta 39.93
_olex2_refinement_description
;
1. Fixed Uiso
 At 1.2 times of:
  All C(H) groups, All C(H,H) groups, All C(H,H,H,H) groups
 At 1.5 times of:
  All C(H,H,H) groups
2. Restrained distances
 C110-C9' \\sim C110-C109
 with sigma of 0.02
 P5-C118 \\sim P6-C130
 with sigma of 0.02
 P6'-C24' \\sim P6-C124
 with sigma of 0.02
3. Rigid body (RIGU) restrains
 N4, C28, C29, C30, C31, C32
 with sigma for 1-2 distances of 0.004 and sigma for 1-3 distances of 0.004
 C76, C77, C78, C79, C80, C81
 with sigma for 1-2 distances of 0.004 and sigma for 1-3 distances of 0.004
 C70, C71, C72, C73, C74, C75
 with sigma for 1-2 distances of 0.004 and sigma for 1-3 distances of 0.004
 C58, C59, C60, C61, C62, C63
 with sigma for 1-2 distances of 0.004 and sigma for 1-3 distances of 0.004
 N1, C1A, C2, C3, C4, C5
 with sigma for 1-2 distances of 0.004 and sigma for 1-3 distances of 0.004
 C6, O1, C7, C8, O2, C9
 with sigma for 1-2 distances of 0.004 and sigma for 1-3 distances of 0.004
 N2, C11, C10, C12, C13, C14
 with sigma for 1-2 distances of 0.004 and sigma for 1-3 distances of 0.004
 C15, O3, C16, C17, O4, C18
 with sigma for 1-2 distances of 0.004 and sigma for 1-3 distances of 0.004
 N3, C19, C20, C21, C22, C23
 with sigma for 1-2 distances of 0.004 and sigma for 1-3 distances of 0.004
 O5, C24, C25, C26, O6, C27
 with sigma for 1-2 distances of 0.004 and sigma for 1-3 distances of 0.004
 C103, C108, C107, C106, C105, C104
 with sigma for 1-2 distances of 0.004 and sigma for 1-3 distances of 0.004
 C98, C99, C100, C101, C102, C97
 with sigma for 1-2 distances of 0.004 and sigma for 1-3 distances of 0.004
 C137, S2, O23, O22, O24, F6, F5, F4
 with sigma for 1-2 distances of 0.004 and sigma for 1-3 distances of 0.004
 C45, C44, O10, C43, C42, O9
 with sigma for 1-2 distances of 0.004 and sigma for 1-3 distances of 0.004
 N5, C41, C40, C39, C38, C37
 with sigma for 1-2 distances of 0.004 and sigma for 1-3 distances of 0.004
 N6, C46, C48, C47, C49, C50
 with sigma for 1-2 distances of 0.004 and sigma for 1-3 distances of 0.004
 C51, O11, C52, C53, C54, O12
 with sigma for 1-2 distances of 0.004 and sigma for 1-3 distances of 0.004
 C85, C90, C89, C88, C87, C86
 with sigma for 1-2 distances of 0.004 and sigma for 1-3 distances of 0.004
 C91, C92, C93, C94, C95, C96
 with sigma for 1-2 distances of 0.004 and sigma for 1-3 distances of 0.004
4. Same fragment restrains
{S1, F2, F1, F3, O20, O21, O19, C136}
as
{S2, F6, F5, F4, O23, O22, O24, C137}
5. Others
 Sof(P5')=Sof(P6')=Sof(H11C)=Sof(H11D)=Sof(H11G)=Sof(H11H)=Sof(C9')=Sof(H9'A)=
 Sof(H9'B)=Sof(C12')=Sof(C17')=Sof(H17')=Sof(C16')=Sof(H16')=Sof(C15')=
 Sof(H15')=Sof(C14')=Sof(H14')=Sof(C13')=Sof(H13')=Sof(C18')=Sof(C19')=
 Sof(H19')=Sof(C20')=Sof(H20')=Sof(C21')=Sof(H21')=Sof(C22')=Sof(H22')=
 Sof(C23')=Sof(H23')=Sof(C24')=Sof(C25')=Sof(H25')=Sof(C26')=Sof(H26')=
 Sof(C27')=Sof(H27')=Sof(C28')=Sof(H28')=Sof(C29')=Sof(H29')=Sof(C30')=
 Sof(C35')=Sof(H35')=Sof(C34')=Sof(H34')=Sof(C33')=Sof(H33')=Sof(C32')=
 Sof(H32')=Sof(C31')=Sof(H31')=1-FVAR(1)
 Sof(P6)=Sof(P5)=Sof(H11A)=Sof(H11B)=Sof(H11E)=Sof(H11F)=Sof(C109)=Sof(H10A)=
 Sof(H10B)=Sof(C112)=Sof(C117)=Sof(H117)=Sof(C116)=Sof(H116)=Sof(C115)=
 Sof(H115)=Sof(C114)=Sof(H114)=Sof(C113)=Sof(H113)=Sof(C118)=Sof(C123)=
 Sof(H123)=Sof(C122)=Sof(H122)=Sof(C121)=Sof(H121)=Sof(C120)=Sof(H120)=
 Sof(C119)=Sof(H119)=Sof(C124)=Sof(C125)=Sof(H125)=Sof(C126)=Sof(H126)=
 Sof(C127)=Sof(H127)=Sof(C128)=Sof(H128)=Sof(C129)=Sof(H129)=Sof(C130)=
 Sof(C131)=Sof(H131)=Sof(C132)=Sof(H132)=Sof(C133)=Sof(H133)=Sof(C134)=
 Sof(H134)=Sof(C135)=Sof(H135)=FVAR(1)
6.a Secondary CH2 refined with riding coordinates:
 C55(H55A,H55B), C56(H56A,H56B), C57(H57A,H57B), C82(H82A,H82B), C83(H83A,
 H83B), C84(H84A,H84B), C110(H11A,H11B), C110(H11C,H11D), C111(H11E,H11F),
 C111(H11G,H11H), C109(H10A,H10B), C9'(H9'A,H9'B)
6.b Aromatic/amide H refined with riding coordinates:
 C1A(H1A), C2(H2), C4(H4), C5(H5), C7(H7), C10(H10), C11(H11), C13(H13),
 C14(H14), C16(H16), C19(H19), C20(H20), C22(H22), C23(H23), C25(H25), C28(H28),
  C29(H29), C31(H31), C32(H32), C34(H34), C37(H37), C38(H38), C40(H40),
 C41(H41), C43(H43), C46(H46), C47(H47), C49(H49), C50(H50), C52(H52), C59(H59),
  C60(H60), C61(H61), C62(H62), C63(H63), C65(H65), C66(H66), C67(H67),
 C68(H68), C69(H69), C71(H71), C72(H72), C73(H73), C74(H74), C75(H75), C77(H77),
  C78(H78), C79(H79), C80(H80), C81(H81), C86(H86), C87(H87), C88(H88),
 C89(H89), C90(H90), C92(H92), C93(H93), C94(H94), C95(H95), C96(H96), C98(H98),
  C99(H99), C100(H100), C101(H101), C102(H102), C108(H108), C107(H107),
 C106(H106), C105(H105), C104(H104), C117(H117), C116(H116), C115(H115),
 C114(H114), C113(H113), C123(H123), C122(H122), C121(H121), C120(H120),
 C119(H119), C125(H125), C126(H126), C127(H127), C128(H128), C129(H129),
 C131(H131), C132(H132), C133(H133), C134(H134), C135(H135), C17'(H17'),
 C16'(H16'), C15'(H15'), C14'(H14'), C13'(H13'), C19'(H19'), C20'(H20'),
 C21'(H21'), C22'(H22'), C23'(H23'), C25'(H25'), C26'(H26'), C27'(H27'),
 C28'(H28'), C29'(H29'), C35'(H35'), C34'(H34'), C33'(H33'), C32'(H32'),
 C31'(H31')
6.c Fitted hexagon refined as free rotating group:
 C58(C59,C60,C61,C62,C63), C70(C71,C72,C73,C74,C75), C103(C108,C107,C106,C105,
 C104), C112(C117,C116,C115,C114,C113), C118(C123,C122,C121,C120,C119),
 C124(C125,C126,C127,C128,C129), C130(C131,C132,C133,C134,C135), C12'(C17',C16',
 C15',C14',C13'), C18'(C19',C20',C21',C22',C23'), C24'(C25',C26',C27',C28',
 C29'), C30'(C35',C34',C33',C32',C31')
6.d Idealised Me refined as rotating group:
 C9(H9A,H9B,H9C), C18(H18A,H18B,H18C), C27(H27A,H27B,H27C), C36(H36A,H36B,
 H36C), C45(H45A,H45B,H45C), C54(H54A,H54B,H54C)
;
_shelx_shelxl_version_number 2014/7
_olex2_diffrn_ambient_temperature_device 'Oxford Cryosystems Cryostream 700+'
_olex2_exptl_crystal_mounting_method 'The crystal was mounted on a MITIGEN holder in Paratone oil'
_olex2_submission_original_sample_id C-1908
_olex2_submission_special_instructions 'No special instructions were received'

loop_
_space_group_symop_operation_xyz
'x, y, z'
'-x, -y, -z'

loop_
_atom_site_label
_atom_site_type_symbol
_atom_site_fract_x
_atom_site_fract_y
_atom_site_fract_z
_atom_site_U_iso_or_equiv
_atom_site_adp_type
_atom_site_occupancy
_atom_site_site_symmetry_order
_atom_site_calc_flag
_atom_site_refinement_flags_posn
_atom_site_refinement_flags_occupancy
_atom_site_disorder_assembly
_atom_site_disorder_group
Pd1 Pd 0.08666(8) 0.79524(6) 0.52513(5) 0.0892(5) Uani 1 1 d . . . .
Pd2 Pd 0.74136(8) 1.05822(6) 0.80338(5) 0.0924(5) Uani 1 1 d . . . .
Pd3 Pd 0.56049(12) 0.53126(7) 0.82904(7) 0.1373(7) Uani 1 1 d . . . .
Cr1 Cr 0.54444(19) 0.68170(16) 0.54943(10) 0.1135(12) Uani 1 1 d . . . .
Cr2 Cr 0.35057(17) 0.87655(14) 0.87654(10) 0.0919(10) Uani 1 1 d . . . .
P2 P 0.0521(3) 0.7875(2) 0.43535(18) 0.0900(16) Uani 1 1 d . . . .
P3 P 0.7902(3) 1.1438(2) 0.87914(19) 0.1008(17) Uani 1 1 d . . . .
P4 P 0.8469(3) 1.0844(3) 0.78278(19) 0.1018(17) Uani 1 1 d . . . .
P1 P -0.0059(3) 0.8544(2) 0.53151(17) 0.0878(15) Uani 1 1 d . . . .
P6_a P 0.5578(8) 0.4279(5) 0.7816(5) 0.113(4) Uani 0.583(6) 1 d . P A 1
P5_a P 0.5144(9) 0.4970(6) 0.8821(5) 0.115(5) Uani 0.583(6) 1 d . P A 1
P5'_b P 0.5596(9) 0.5059(6) 0.9139(6) 0.066(4) Uani 0.417(6) 1 d . P A 2
P6'_b P 0.6180(9) 0.4377(6) 0.8196(5) 0.085(4) Uani 0.417(6) 1 d . P A 2
O1 O 0.4427(8) 0.6996(6) 0.5457(5) 0.108(4) Uani 1 1 d . . . .
O2 O 0.4966(9) 0.5957(7) 0.4969(5) 0.123(5) Uani 1 1 d . . . .
O3 O 0.5902(7) 0.7652(6) 0.6018(4) 0.101(4) Uani 1 1 d . . . .
O4 O 0.5368(8) 0.7173(7) 0.4892(4) 0.115(4) Uani 1 1 d . . . .
O5 O 0.5524(6) 0.6460(5) 0.6099(4) 0.092(3) Uani 1 1 d . . . .
O6 O 0.6503(7) 0.6685(6) 0.5558(4) 0.108(4) Uani 1 1 d . . . .
O7 O 0.2896(9) 0.8432(6) 0.8002(5) 0.096(4) Uani 1 1 d . . . .
O8 O 0.2684(9) 0.8387(7) 0.8962(6) 0.107(5) Uani 1 1 d . . . .
O9 O 0.4334(6) 0.9191(5) 0.8602(4) 0.083(3) Uani 1 1 d . . . .
O10 O 0.2998(6) 0.9502(5) 0.8755(4) 0.100(4) Uani 1 1 d . . . .
O11 O 0.3970(7) 0.8008(5) 0.8725(4) 0.087(3) Uani 1 1 d . . . .
O12 O 0.4149(7) 0.9100(5) 0.9541(4) 0.088(3) Uani 1 1 d . . . .
N1 N 0.1817(9) 0.7481(7) 0.5260(5) 0.088(4) Uani 1 1 d . . . .
N2 N 0.6925(8) 0.9769(6) 0.7321(5) 0.086(4) Uani 1 1 d . . . .
N3 N 0.5785(10) 0.5640(6) 0.7663(6) 0.099(4) Uani 1 1 d . . . .
N4 N 0.1249(9) 0.8017(7) 0.6092(6) 0.092(4) Uani 1 1 d . . . .
N5 N 0.6397(7) 1.0310(6) 0.8190(5) 0.081(4) Uani 1 1 d . . . .
N6 N 0.5364(9) 0.6227(6) 0.8556(5) 0.086(4) Uani 1 1 d . . . .
C1A C 0.2488(11) 0.7833(9) 0.5340(7) 0.100(5) Uani 1 1 d . . . .
H1A H 0.2528 0.8280 0.5398 0.120 Uiso 1 1 calc R . . .
C2 C 0.3151(11) 0.7559(9) 0.5341(6) 0.100(5) Uani 1 1 d . . . .
H2 H 0.3642 0.7816 0.5417 0.120 Uiso 1 1 calc R . . .
C3 C 0.3058(12) 0.6902(9) 0.5227(6) 0.092(5) Uani 1 1 d . . . .
C4 C 0.2348(12) 0.6531(10) 0.5115(7) 0.112(6) Uani 1 1 d . . . .
H4 H 0.2280 0.6079 0.5016 0.135 Uiso 1 1 calc R . . .
C5 C 0.1722(11) 0.6838(9) 0.5149(7) 0.108(5) Uani 1 1 d . . . .
H5 H 0.1233 0.6593 0.5094 0.129 Uiso 1 1 calc R . . .
C6 C 0.3762(12) 0.6607(10) 0.5178(7) 0.095(5) Uani 1 1 d . . . .
C7 C 0.3637(12) 0.5992(9) 0.4850(7) 0.116(6) Uani 1 1 d . . . .
H7 H 0.3119 0.5748 0.4679 0.139 Uiso 1 1 calc R . . .
C8 C 0.4266(14) 0.5714(11) 0.4760(7) 0.118(6) Uani 1 1 d . . . .
C9 C 0.4034(11) 0.5037(9) 0.4375(7) 0.142(7) Uani 1 1 d . . . .
H9A H 0.3950 0.5052 0.4003 0.212 Uiso 1 1 calc GR . . .
H9B H 0.3550 0.4821 0.4384 0.212 Uiso 1 1 calc GR . . .
H9C H 0.4453 0.4801 0.4490 0.212 Uiso 1 1 calc GR . . .
C10 C 0.7004(10) 0.9187(8) 0.7355(6) 0.085(5) Uani 1 1 d . . . .
H10 H 0.7274 0.9130 0.7700 0.102 Uiso 1 1 calc R . . .
C11 C 0.6702(9) 0.8669(8) 0.6904(6) 0.087(5) Uani 1 1 d . . . .
H11 H 0.6768 0.8255 0.6932 0.104 Uiso 1 1 calc R . . .
C12 C 0.6291(10) 0.8754(9) 0.6393(7) 0.090(5) Uani 1 1 d . . . .
C13 C 0.6175(11) 0.9358(9) 0.6382(7) 0.106(5) Uani 1 1 d . . . .
H13 H 0.5855 0.9429 0.6054 0.127 Uiso 1 1 calc R . . .
C14 C 0.6528(11) 0.9859(9) 0.6848(7) 0.102(5) Uani 1 1 d . . . .
H14 H 0.6487 1.0281 0.6833 0.122 Uiso 1 1 calc R . . .
C15 C 0.5950(10) 0.8171(10) 0.5906(7) 0.088(5) Uani 1 1 d . . . .
C16 C 0.5766(10) 0.8252(10) 0.5385(7) 0.112(5) Uani 1 1 d . . . .
H16 H 0.5843 0.8673 0.5357 0.135 Uiso 1 1 calc R . . .
C17 C 0.5470(11) 0.7735(11) 0.4897(8) 0.109(5) Uani 1 1 d . . . .
C18 C 0.5340(11) 0.7902(10) 0.4374(6) 0.134(7) Uani 1 1 d . . . .
H18A H 0.5535 0.7602 0.4141 0.200 Uiso 1 1 calc GR . . .
H18B H 0.5620 0.8338 0.4456 0.200 Uiso 1 1 calc GR . . .
H18C H 0.4778 0.7876 0.4185 0.200 Uiso 1 1 calc GR . . .
C19 C 0.6484(13) 0.5912(9) 0.7736(8) 0.109(6) Uani 1 1 d . . . .
H19 H 0.6901 0.5934 0.8063 0.130 Uiso 1 1 calc R . . .
C20 C 0.6659(11) 0.6179(9) 0.7358(7) 0.107(5) Uani 1 1 d . . . .
H20 H 0.7177 0.6373 0.7419 0.128 Uiso 1 1 calc R . . .
C21 C 0.6027(12) 0.6142(8) 0.6888(7) 0.087(5) Uani 1 1 d . . . .
C22 C 0.5316(12) 0.5882(8) 0.6817(8) 0.107(5) Uani 1 1 d . . . .
H22 H 0.4887 0.5872 0.6502 0.128 Uiso 1 1 calc R . . .
C23 C 0.5195(13) 0.5623(9) 0.7205(9) 0.120(6) Uani 1 1 d . . . .
H23 H 0.4679 0.5427 0.7147 0.144 Uiso 1 1 calc R . . .
C24 C 0.6159(12) 0.6404(8) 0.6447(7) 0.090(5) Uani 1 1 d . . . .
C25 C 0.6861(11) 0.6507(9) 0.6409(7) 0.113(6) Uani 1 1 d . . . .
H25 H 0.7291 0.6478 0.6708 0.135 Uiso 1 1 calc R . . .
C26 C 0.7047(11) 0.6652(9) 0.5982(7) 0.109(6) Uani 1 1 d . . . .
C27 C 0.7819(11) 0.6684(12) 0.5957(7) 0.156(9) Uani 1 1 d . . . .
H27A H 0.7817 0.6316 0.5668 0.234 Uiso 1 1 calc GR . . .
H27B H 0.8196 0.6679 0.6308 0.234 Uiso 1 1 calc GR . . .
H27C H 0.7969 0.7080 0.5880 0.234 Uiso 1 1 calc GR . . .
C28 C 0.0936(12) 0.7586(9) 0.6270(7) 0.108(5) Uani 1 1 d . . . .
H28 H 0.0518 0.7251 0.6018 0.130 Uiso 1 1 calc R . . .
C29 C 0.1214(11) 0.7622(10) 0.6823(7) 0.102(5) Uani 1 1 d . . . .
H29 H 0.0994 0.7307 0.6945 0.122 Uiso 1 1 calc R . . .
C30 C 0.1805(11) 0.8113(9) 0.7186(8) 0.091(5) Uani 1 1 d . . . .
C31 C 0.2120(10) 0.8537(9) 0.6985(7) 0.096(5) Uani 1 1 d . . . .
H31 H 0.2545 0.8870 0.7230 0.115 Uiso 1 1 calc R . . .
C32 C 0.1843(11) 0.8500(9) 0.6442(7) 0.097(5) Uani 1 1 d . . . .
H32 H 0.2065 0.8808 0.6314 0.117 Uiso 1 1 calc R . . .
C33 C 0.2207(15) 0.8214(10) 0.7782(7) 0.091(6) Uani 1 1 d . . . .
C34 C 0.1685(12) 0.8080(10) 0.8052(9) 0.120(7) Uani 1 1 d . . . .
H34 H 0.1138 0.7943 0.7852 0.144 Uiso 1 1 calc R . . .
C35 C 0.1999(17) 0.8156(11) 0.8634(10) 0.119(8) Uani 1 1 d . . . .
C36 C 0.1388(13) 0.7991(12) 0.8893(8) 0.176(10) Uani 1 1 d . . . .
H36A H 0.1457 0.7594 0.8990 0.264 Uiso 1 1 calc GR . . .
H36B H 0.0857 0.7937 0.8629 0.264 Uiso 1 1 calc GR . . .
H36C H 0.1470 0.8339 0.9221 0.264 Uiso 1 1 calc GR . . .
C37 C 0.5734(11) 1.0514(9) 0.7976(7) 0.108(6) Uani 1 1 d . . . .
H37 H 0.5739 1.0806 0.7771 0.130 Uiso 1 1 calc R . . .
C38 C 0.5057(11) 1.0323(9) 0.8037(7) 0.112(6) Uani 1 1 d . . . .
H38 H 0.4613 1.0502 0.7894 0.135 Uiso 1 1 calc R . . .
C39 C 0.5003(10) 0.9879(8) 0.8301(6) 0.085(4) Uani 1 1 d . . . .
C40 C 0.5679(10) 0.9642(8) 0.8509(6) 0.088(5) Uani 1 1 d . . . .
H40 H 0.5670 0.9325 0.8690 0.105 Uiso 1 1 calc R . . .
C41 C 0.6348(10) 0.9867(8) 0.8452(6) 0.084(5) Uani 1 1 d . . . .
H41 H 0.6804 0.9705 0.8603 0.101 Uiso 1 1 calc R . . .
C42 C 0.4290(10) 0.9657(7) 0.8397(5) 0.072(4) Uani 1 1 d . . . .
C43 C 0.3660(9) 0.9966(7) 0.8294(5) 0.082(4) Uani 1 1 d . . . .
H43 H 0.3641 1.0250 0.8079 0.098 Uiso 1 1 calc R . . .
C44 C 0.3047(10) 0.9888(8) 0.8486(6) 0.084(5) Uani 1 1 d . . . .
C45 C 0.2451(10) 1.0314(9) 0.8416(7) 0.110(6) Uani 1 1 d . . . .
H45A H 0.1940 1.0074 0.8361 0.166 Uiso 1 1 calc GR . . .
H45B H 0.2410 1.0464 0.8099 0.166 Uiso 1 1 calc GR . . .
H45C H 0.2614 1.0682 0.8743 0.166 Uiso 1 1 calc GR . . .
C46 C 0.4649(13) 0.6302(10) 0.8319(9) 0.147(8) Uani 1 1 d . . . .
H46 H 0.4295 0.5956 0.8026 0.177 Uiso 1 1 calc R . . .
C47 C 0.4378(12) 0.6864(9) 0.8473(8) 0.122(7) Uani 1 1 d . . . .
H47 H 0.3852 0.6900 0.8298 0.147 Uiso 1 1 calc R . . .
C48 C 0.4897(11) 0.7354(8) 0.8881(7) 0.082(5) Uani 1 1 d . . . .
C49 C 0.5639(10) 0.7282(7) 0.9112(6) 0.077(4) Uani 1 1 d . . . .
H49 H 0.6009 0.7625 0.9397 0.093 Uiso 1 1 calc R . . .
C50 C 0.5861(11) 0.6724(8) 0.8940(7) 0.086(5) Uani 1 1 d . . . .
H50 H 0.6391 0.6689 0.9101 0.104 Uiso 1 1 calc R . . .
C51 C 0.4600(11) 0.7950(8) 0.9064(7) 0.079(4) Uani 1 1 d . . . .
C52 C 0.5006(10) 0.8373(7) 0.9571(6) 0.083(4) Uani 1 1 d . . . .
H52 H 0.5492 0.8293 0.9781 0.100 Uiso 1 1 calc R . . .
C53 C 0.4744(11) 0.8924(8) 0.9802(6) 0.084(5) Uani 1 1 d . . . .
C54 C 0.5195(11) 0.9317(8) 1.0382(6) 0.106(6) Uani 1 1 d . . . .
H54A H 0.5550 0.9683 1.0388 0.160 Uiso 1 1 calc GR . . .
H54B H 0.5500 0.9055 1.0582 0.160 Uiso 1 1 calc GR . . .
H54C H 0.4829 0.9471 1.0553 0.160 Uiso 1 1 calc GR . . .
C55 C 0.0297(10) 0.8599(8) 0.4170(7) 0.097(6) Uani 1 1 d . . . .
H55A H 0.0774 0.8937 0.4352 0.116 Uiso 1 1 calc R . . .
H55B H 0.0154 0.8511 0.3771 0.116 Uiso 1 1 calc R . . .
C56 C -0.0376(10) 0.8848(8) 0.4328(7) 0.094(5) Uani 1 1 d . . . .
H56A H -0.0538 0.9181 0.4150 0.113 Uiso 1 1 calc R . . .
H56B H -0.0831 0.8493 0.4190 0.113 Uiso 1 1 calc R . . .
C57 C -0.0138(10) 0.9129(8) 0.4947(7) 0.096(5) Uani 1 1 d . . . .
H57A H -0.0528 0.9381 0.5018 0.115 Uiso 1 1 calc R . . .
H57B H 0.0373 0.9426 0.5091 0.115 Uiso 1 1 calc R . . .
C58 C 0.1321(6) 0.7702(6) 0.4119(5) 0.099(5) Uani 1 1 d . . . .
C59 C 0.1940(8) 0.8183(5) 0.4212(4) 0.114(6) Uani 1 1 d G . . .
H59 H 0.1944 0.8613 0.4390 0.137 Uiso 1 1 calc R . . .
C60 C 0.2553(7) 0.8034(6) 0.4044(5) 0.121(6) Uani 1 1 d G . . .
H60 H 0.2976 0.8363 0.4108 0.145 Uiso 1 1 calc R . . .
C61 C 0.2547(7) 0.7405(6) 0.3783(5) 0.135(7) Uani 1 1 d G . . .
H61 H 0.2966 0.7304 0.3668 0.162 Uiso 1 1 calc R . . .
C62 C 0.1928(8) 0.6924(5) 0.3690(6) 0.182(11) Uani 1 1 d G . . .
H62 H 0.1924 0.6494 0.3511 0.218 Uiso 1 1 calc R . . .
C63 C 0.1315(7) 0.7073(5) 0.3858(6) 0.146(8) Uani 1 1 d G . . .
H63 H 0.0892 0.6744 0.3794 0.175 Uiso 1 1 calc R . . .
C64 C -0.0312(13) 0.7251(11) 0.3929(12) 0.098(6) Uani 1 1 d . . . .
C65 C -0.0402(18) 0.6719(18) 0.4115(10) 0.112(7) Uani 1 1 d . . . .
H65 H -0.0047 0.6711 0.4457 0.135 Uiso 1 1 calc R . . .
C66 C -0.100(3) 0.6216(19) 0.380(2) 0.156(10) Uani 1 1 d . . . .
H66 H -0.1051 0.5854 0.3930 0.187 Uiso 1 1 calc R . . .
C67 C -0.153(2) 0.6222(19) 0.3301(19) 0.181(13) Uani 1 1 d . . . .
H67 H -0.1955 0.5874 0.3082 0.218 Uiso 1 1 calc R . . .
C68 C -0.141(2) 0.677(2) 0.3138(13) 0.193(13) Uani 1 1 d . . . .
H68 H -0.1766 0.6776 0.2796 0.231 Uiso 1 1 calc R . . .
C69 C -0.082(2) 0.7287(15) 0.3427(14) 0.155(10) Uani 1 1 d . . . .
H69 H -0.0758 0.7646 0.3299 0.186 Uiso 1 1 calc R . . .
C70 C 0.0182(7) 0.9004(7) 0.6017(4) 0.117(6) Uani 1 1 d . . . .
C71 C 0.0663(8) 0.9605(7) 0.6228(6) 0.133(6) Uani 1 1 d G . . .
H71 H 0.0849 0.9786 0.5999 0.160 Uiso 1 1 calc R . . .
C72 C 0.0871(7) 0.9941(6) 0.6775(6) 0.164(8) Uani 1 1 d G . . .
H72 H 0.1199 1.0352 0.6919 0.197 Uiso 1 1 calc R . . .
C73 C 0.0598(8) 0.9675(7) 0.7110(4) 0.157(8) Uani 1 1 d G . . .
H73 H 0.0740 0.9905 0.7483 0.189 Uiso 1 1 calc R . . .
C74 C 0.0117(8) 0.9074(7) 0.6899(5) 0.144(7) Uani 1 1 d G . . .
H74 H -0.0069 0.8893 0.7128 0.173 Uiso 1 1 calc R . . .
C75 C -0.0091(7) 0.8738(6) 0.6353(6) 0.124(6) Uani 1 1 d G . . .
H75 H -0.0420 0.8328 0.6208 0.149 Uiso 1 1 calc R . . .
C76 C -0.1038(10) 0.8081(9) 0.5086(6) 0.090(5) Uani 1 1 d . . . .
C77 C -0.1176(12) 0.7434(9) 0.4994(7) 0.100(5) Uani 1 1 d . . . .
H77 H -0.0750 0.7215 0.5033 0.121 Uiso 1 1 calc R . . .
C78 C -0.1928(12) 0.7090(9) 0.4845(7) 0.107(5) Uani 1 1 d . . . .
H78 H -0.2013 0.6641 0.4790 0.129 Uiso 1 1 calc R . . .
C79 C -0.2560(12) 0.7413(10) 0.4777(8) 0.121(6) Uani 1 1 d . . . .
H79 H -0.3077 0.7179 0.4663 0.145 Uiso 1 1 calc R . . .
C80 C -0.2438(12) 0.8045(9) 0.4872(7) 0.105(6) Uani 1 1 d . . . .
H80 H -0.2867 0.8260 0.4835 0.126 Uiso 1 1 calc R . . .
C81 C -0.1705(11) 0.8383(9) 0.5020(7) 0.096(5) Uani 1 1 d . . . .
H81 H -0.1632 0.8833 0.5082 0.115 Uiso 1 1 calc R . . .
C82 C 0.8266(12) 1.2153(8) 0.8677(7) 0.111(6) Uani 1 1 d . . . .
H82A H 0.7831 1.2266 0.8407 0.133 Uiso 1 1 calc R . . .
H82B H 0.8442 1.2504 0.9022 0.133 Uiso 1 1 calc R . . .
C83 C 0.8955(11) 1.2108(9) 0.8468(8) 0.120(6) Uani 1 1 d . . . .
H83A H 0.9178 1.2541 0.8479 0.144 Uiso 1 1 calc R . . .
H83B H 0.9371 1.1956 0.8719 0.144 Uiso 1 1 calc R . . .
C84 C 0.8727(11) 1.1668(8) 0.7896(7) 0.106(6) Uani 1 1 d . . . .
H84A H 0.9171 1.1727 0.7773 0.127 Uiso 1 1 calc R . . .
H84B H 0.8278 1.1796 0.7651 0.127 Uiso 1 1 calc R . . .
C85 C 0.7144(11) 1.1674(8) 0.9049(7) 0.105(6) Uani 1 1 d . . . .
C86 C 0.6550(11) 1.1917(8) 0.8756(7) 0.108(6) Uani 1 1 d . . . .
H86 H 0.6540 1.1966 0.8417 0.130 Uiso 1 1 calc R . . .
C87 C 0.5952(11) 1.2098(8) 0.8941(7) 0.111(6) Uani 1 1 d . . . .
H87 H 0.5558 1.2287 0.8742 0.133 Uiso 1 1 calc R . . .
C88 C 0.5955(11) 1.1991(8) 0.9424(7) 0.100(5) Uani 1 1 d . . . .
H88 H 0.5544 1.2093 0.9548 0.120 Uiso 1 1 calc R . . .
C89 C 0.6534(11) 1.1745(9) 0.9724(7) 0.114(6) Uani 1 1 d . . . .
H89 H 0.6528 1.1688 1.0058 0.137 Uiso 1 1 calc R . . .
C90 C 0.7132(11) 1.1575(9) 0.9552(7) 0.116(6) Uani 1 1 d . . . .
H90 H 0.7528 1.1397 0.9761 0.139 Uiso 1 1 calc R . . .
C91 C 0.8647(12) 1.1277(11) 0.9337(8) 0.110(6) Uani 1 1 d . . . .
C92 C 0.8648(12) 1.0671(10) 0.9374(7) 0.119(6) Uani 1 1 d . . . .
H92 H 0.8267 1.0326 0.9098 0.142 Uiso 1 1 calc R . . .
C93 C 0.9210(13) 1.0547(12) 0.9822(8) 0.134(7) Uani 1 1 d . . . .
H93 H 0.9202 1.0124 0.9848 0.160 Uiso 1 1 calc R . . .
C94 C 0.9765(14) 1.1042(12) 1.0216(9) 0.136(7) Uani 1 1 d . . . .
H94 H 1.0143 1.0965 1.0518 0.163 Uiso 1 1 calc R . . .
C95 C 0.9770(14) 1.1643(12) 1.0173(9) 0.145(7) Uani 1 1 d . . . .
H95 H 1.0168 1.1984 1.0441 0.174 Uiso 1 1 calc R . . .
C96 C 0.9197(13) 1.1773(11) 0.9738(8) 0.132(7) Uani 1 1 d . . . .
H96 H 0.9193 1.2200 0.9724 0.158 Uiso 1 1 calc R . . .
C97 C 0.8265(11) 1.0453(9) 0.7107(7) 0.108(6) Uani 1 1 d . . . .
C98 C 0.8500(12) 0.9885(9) 0.6953(8) 0.124(6) Uani 1 1 d . . . .
H98 H 0.8803 0.9706 0.7218 0.148 Uiso 1 1 calc R . . .
C99 C 0.8278(12) 0.9579(10) 0.6395(8) 0.133(7) Uani 1 1 d . . . .
H99 H 0.8419 0.9179 0.6283 0.159 Uiso 1 1 calc R . . .
C100 C 0.7850(12) 0.9847(10) 0.5992(8) 0.126(6) Uani 1 1 d . . . .
H100 H 0.7714 0.9632 0.5616 0.151 Uiso 1 1 calc R . . .
C101 C 0.7641(13) 1.0409(10) 0.6147(8) 0.137(7) Uani 1 1 d . . . .
H101 H 0.7352 1.0594 0.5882 0.164 Uiso 1 1 calc R . . .
C102 C 0.7850(12) 1.0722(9) 0.6708(8) 0.127(7) Uani 1 1 d . . . .
H102 H 0.7708 1.1123 0.6817 0.152 Uiso 1 1 calc R . . .
C103 C 0.9313(7) 1.0577(7) 0.8205(5) 0.122(6) Uani 1 1 d . . . .
C108 C 1.0065(9) 1.0932(6) 0.8381(6) 0.145(7) Uani 1 1 d G . . .
H108 H 1.0143 1.1324 0.8299 0.174 Uiso 1 1 calc R . . .
C107 C 1.0703(6) 1.0714(7) 0.8676(6) 0.171(8) Uani 1 1 d G . . .
H107 H 1.1217 1.0956 0.8796 0.205 Uiso 1 1 calc R . . .
C106 C 1.0589(7) 1.0141(8) 0.8795(5) 0.162(8) Uani 1 1 d G . . .
H106 H 1.1025 0.9992 0.8997 0.194 Uiso 1 1 calc R . . .
C105 C 0.9837(9) 0.9786(6) 0.8619(6) 0.157(8) Uani 1 1 d G . . .
H105 H 0.9759 0.9394 0.8700 0.189 Uiso 1 1 calc R . . .
C104 C 0.9199(6) 1.0004(7) 0.8324(5) 0.133(6) Uani 1 1 d G . . .
H104 H 0.8685 0.9762 0.8203 0.159 Uiso 1 1 calc R . . .
C110 C 0.5659(12) 0.3771(10) 0.8754(8) 0.135(7) Uiso 1 1 d . . . .
H11A_a H 0.6019 0.3551 0.8975 0.163 Uiso 0.583(6) 1 calc R P A 1
H11B_a H 0.5120 0.3524 0.8628 0.163 Uiso 0.583(6) 1 calc R P A 1
H11C_b H 0.6161 0.3827 0.9059 0.163 Uiso 0.417(6) 1 calc R P A 2
H11D_b H 0.5382 0.3329 0.8671 0.163 Uiso 0.417(6) 1 calc R P A 2
C111 C 0.5870(14) 0.3791(12) 0.8268(9) 0.156(8) Uiso 1 1 d . . . .
H11E_a H 0.5708 0.3346 0.8027 0.187 Uiso 0.583(6) 1 calc R P A 1
H11F_a H 0.6450 0.3883 0.8408 0.187 Uiso 0.583(6) 1 calc R P A 1
H11G_b H 0.6256 0.3510 0.8256 0.187 Uiso 0.417(6) 1 calc R P A 2
H11H_b H 0.5393 0.3586 0.7941 0.187 Uiso 0.417(6) 1 calc R P A 2
C109_a C 0.571(3) 0.4502(14) 0.9138(14) 0.145(14) Uiso 0.583(6) 1 d . P A 1
H10A_a H 0.6266 0.4728 0.9290 0.174 Uiso 0.583(6) 1 calc R P A 1
H10B_a H 0.5566 0.4462 0.9449 0.174 Uiso 0.583(6) 1 calc R P A 1
C112_a C 0.5282(13) 0.5632(8) 0.9413(7) 0.076(9) Uiso 0.583(6) 1 d . P A 1
C117_a C 0.5996(11) 0.5907(10) 0.9836(9) 0.128(12) Uiso 0.583(6) 1 d G P A 1
H117_a H 0.6444 0.5724 0.9846 0.153 Uiso 0.583(6) 1 calc R P A 1
C116_a C 0.6054(11) 0.6452(10) 1.0246(7) 0.119(11) Uiso 0.583(6) 1 d G P A 1
H116_a H 0.6543 0.6640 1.0536 0.143 Uiso 0.583(6) 1 calc R P A 1
C115_a C 0.5399(14) 0.6721(8) 1.0232(8) 0.093(9) Uiso 0.583(6) 1 d G P A 1
H115_a H 0.5439 0.7093 1.0512 0.111 Uiso 0.583(6) 1 calc R P A 1
C114_a C 0.4684(11) 0.6445(10) 0.9809(9) 0.12(2) Uani 0.583(6) 1 d G P A 1
H114_a H 0.4236 0.6629 0.9799 0.149 Uiso 0.583(6) 1 calc R P A 1
C113_a C 0.4626(10) 0.5901(9) 0.9399(7) 0.090(9) Uiso 0.583(6) 1 d G P A 1
H113_a H 0.4138 0.5712 0.9109 0.108 Uiso 0.583(6) 1 calc R P A 1
C118_a C 0.4133(11) 0.4553(12) 0.8540(10) 0.126(12) Uiso 0.583(6) 1 d . P A 1
C123_a C 0.3933(15) 0.4052(13) 0.8727(9) 0.171(16) Uiso 0.583(6) 1 d G P A 1
H123_a H 0.4331 0.3892 0.8955 0.205 Uiso 0.583(6) 1 calc R P A 1
C122_a C 0.3150(18) 0.3786(10) 0.8582(11) 0.157(14) Uiso 0.583(6) 1 d G P A 1
H122_a H 0.3013 0.3443 0.8710 0.188 Uiso 0.583(6) 1 calc R P A 1
C121_a C 0.2567(11) 0.4020(13) 0.8249(11) 0.175(16) Uiso 0.583(6) 1 d G P A 1
H121_a H 0.2032 0.3838 0.8149 0.210 Uiso 0.583(6) 1 calc R P A 1
C120_a C 0.2767(14) 0.4521(14) 0.8061(10) 0.184(17) Uiso 0.583(6) 1 d G P A 1
H120_a H 0.2369 0.4681 0.7834 0.221 Uiso 0.583(6) 1 calc R P A 1
C119_a C 0.3550(17) 0.4788(10) 0.8207(10) 0.157(14) Uiso 0.583(6) 1 d G P A 1
H119_a H 0.3687 0.5130 0.8079 0.188 Uiso 0.583(6) 1 calc R P A 1
C124_a C 0.6128(14) 0.4227(12) 0.7359(9) 0.111(15) Uiso 0.583(6) 1 d . P A 1
C125_a C 0.6899(14) 0.4555(12) 0.7574(7) 0.139(14) Uiso 0.583(6) 1 d G P A 1
H125_a H 0.7144 0.4763 0.7954 0.167 Uiso 0.583(6) 1 calc R P A 1
C126_a C 0.7313(11) 0.4578(11) 0.7233(11) 0.162(15) Uiso 0.583(6) 1 d G P A 1
H126_a H 0.7840 0.4802 0.7380 0.194 Uiso 0.583(6) 1 calc R P A 1
C127_a C 0.6956(15) 0.4274(12) 0.6676(10) 0.121(12) Uiso 0.583(6) 1 d G P A 1
H127_a H 0.7239 0.4290 0.6443 0.146 Uiso 0.583(6) 1 calc R P A 1
C128_a C 0.6185(15) 0.3946(11) 0.6462(7) 0.125(13) Uiso 0.583(6) 1 d G P A 1
H128_a H 0.5941 0.3738 0.6081 0.151 Uiso 0.583(6) 1 calc R P A 1
C129_a C 0.5771(11) 0.3922(11) 0.6803(10) 0.115(11) Uiso 0.583(6) 1 d G P A 1
H129_a H 0.5244 0.3698 0.6656 0.138 Uiso 0.583(6) 1 calc R P A 1
C130_a C 0.4629(9) 0.3762(11) 0.7394(7) 0.114(11) Uiso 0.583(6) 1 d . P A 1
C131_a C 0.4503(11) 0.3105(12) 0.7312(9) 0.155(14) Uiso 0.583(6) 1 d G P A 1
H131_a H 0.4903 0.2918 0.7507 0.186 Uiso 0.583(6) 1 calc R P A 1
C132_a C 0.3791(14) 0.2724(8) 0.6947(9) 0.166(15) Uiso 0.583(6) 1 d G P A 1
H132_a H 0.3705 0.2276 0.6891 0.199 Uiso 0.583(6) 1 calc R P A 1
C133_a C 0.3206(10) 0.2999(9) 0.6662(7) 0.092(9) Uiso 0.583(6) 1 d G P A 1
H133_a H 0.2719 0.2739 0.6412 0.110 Uiso 0.583(6) 1 calc R P A 1
C134_a C 0.3332(10) 0.3655(10) 0.6744(7) 0.098(9) Uiso 0.583(6) 1 d G P A 1
H134_a H 0.2932 0.3843 0.6549 0.118 Uiso 0.583(6) 1 calc R P A 1
C135_a C 0.4043(13) 0.4036(7) 0.7109(8) 0.120(11) Uiso 0.583(6) 1 d G P A 1
H135_a H 0.4130 0.4485 0.7165 0.144 Uiso 0.583(6) 1 calc R P A 1
C9'_b C 0.514(2) 0.4247(15) 0.9008(14) 0.068(11) Uiso 0.417(6) 1 d . P A 2
H9'A_b H 0.5124 0.4172 0.9350 0.082 Uiso 0.417(6) 1 calc R P A 2
H9'B_b H 0.4591 0.4159 0.8744 0.082 Uiso 0.417(6) 1 calc R P A 2
C12'_b C 0.4915(15) 0.5495(10) 0.9374(9) 0.045(9) Uiso 0.417(6) 1 d . P A 2
C17'_b C 0.5248(12) 0.6097(11) 0.9747(9) 0.058(10) Uiso 0.417(6) 1 d G P A 2
H17'_b H 0.5798 0.6244 0.9880 0.070 Uiso 0.417(6) 1 calc R P A 2
C16'_b C 0.4776(16) 0.6482(9) 0.9925(11) 0.057(18) Uiso 0.417(6) 1 d G P A 2
H16'_b H 0.5004 0.6893 1.0180 0.068 Uiso 0.417(6) 1 calc R P A 2
C15'_b C 0.3971(15) 0.6266(13) 0.9731(12) 0.124(18) Uiso 0.417(6) 1 d G P A 2
H15'_b H 0.3648 0.6530 0.9852 0.149 Uiso 0.417(6) 1 calc R P A 2
C14'_b C 0.3638(12) 0.5665(13) 0.9358(11) 0.104(14) Uiso 0.417(6) 1 d G P A 2
H14'_b H 0.3088 0.5517 0.9225 0.125 Uiso 0.417(6) 1 calc R P A 2
C13'_b C 0.4110(15) 0.5279(10) 0.9180(9) 0.089(12) Uiso 0.417(6) 1 d G P A 2
H13'_b H 0.3882 0.4868 0.8925 0.107 Uiso 0.417(6) 1 calc R P A 2
C18'_b C 0.6495(12) 0.5240(12) 0.9717(8) 0.075(11) Uiso 0.417(6) 1 d . P A 2
C19'_b C 0.7084(16) 0.5750(11) 0.9819(10) 0.103(14) Uiso 0.417(6) 1 d G P A 2
H19'_b H 0.7015 0.6010 0.9581 0.124 Uiso 0.417(6) 1 calc R P A 2
C20'_b C 0.7775(14) 0.5881(11) 1.0270(11) 0.122(16) Uiso 0.417(6) 1 d G P A 2
H20'_b H 0.8177 0.6230 1.0340 0.146 Uiso 0.417(6) 1 calc R P A 2
C21'_b C 0.7876(12) 0.5501(13) 1.0619(9) 0.103(14) Uiso 0.417(6) 1 d G P A 2
H21'_b H 0.8348 0.5590 1.0927 0.124 Uiso 0.417(6) 1 calc R P A 2
C22'_b C 0.7287(15) 0.4990(11) 1.0516(9) 0.080(11) Uiso 0.417(6) 1 d G P A 2
H22'_b H 0.7356 0.4731 1.0754 0.096 Uiso 0.417(6) 1 calc R P A 2
C23'_b C 0.6596(13) 0.4860(10) 1.0065(10) 0.087(12) Uiso 0.417(6) 1 d G P A 2
H23'_b H 0.6194 0.4511 0.9995 0.105 Uiso 0.417(6) 1 calc R P A 2
C24'_b C 0.6060(18) 0.4187(15) 0.7476(7) 0.089(17) Uiso 0.417(6) 1 d . P A 2
C25'_b C 0.6697(13) 0.4238(14) 0.7313(10) 0.113(15) Uiso 0.417(6) 1 d G P A 2
H25'_b H 0.7205 0.4434 0.7575 0.135 Uiso 0.417(6) 1 calc R P A 2
C26'_b C 0.6590(14) 0.4004(14) 0.6766(11) 0.090(13) Uiso 0.417(6) 1 d G P A 2
H26'_b H 0.7025 0.4039 0.6654 0.108 Uiso 0.417(6) 1 calc R P A 2
C27'_b C 0.5847(17) 0.3718(14) 0.6381(7) 0.109(16) Uiso 0.417(6) 1 d G P A 2
H27'_b H 0.5774 0.3558 0.6007 0.131 Uiso 0.417(6) 1 calc R P A 2
C28'_b C 0.5210(13) 0.3667(13) 0.6545(9) 0.098(13) Uiso 0.417(6) 1 d G P A 2
H28'_b H 0.4702 0.3472 0.6282 0.118 Uiso 0.417(6) 1 calc R P A 2
C29'_b C 0.5316(15) 0.3902(14) 0.7092(11) 0.107(14) Uiso 0.417(6) 1 d G P A 2
H29'_b H 0.4881 0.3867 0.7204 0.129 Uiso 0.417(6) 1 calc R P A 2
C30'_b C 0.7118(14) 0.4449(17) 0.8589(12) 0.105(14) Uiso 0.417(6) 1 d . P A 2
C35'_b C 0.7447(18) 0.3906(13) 0.8581(12) 0.17(2) Uiso 0.417(6) 1 d G P A 2
H35'_b H 0.7136 0.3498 0.8363 0.204 Uiso 0.417(6) 1 calc R P A 2
C34'_b C 0.8232(19) 0.3961(14) 0.8892(13) 0.100(13) Uiso 0.417(6) 1 d G P A 2
H34'_b H 0.8458 0.3590 0.8887 0.120 Uiso 0.417(6) 1 calc R P A 2
C33'_b C 0.8687(14) 0.4558(18) 0.9210(12) 0.17(2) Uiso 0.417(6) 1 d G P A 2
H33'_b H 0.9224 0.4595 0.9423 0.206 Uiso 0.417(6) 1 calc R P A 2
C32'_b C 0.836(2) 0.5101(13) 0.9218(12) 0.150(19) Uiso 0.417(6) 1 d G P A 2
H32'_b H 0.8669 0.5509 0.9436 0.180 Uiso 0.417(6) 1 calc R P A 2
C31'_b C 0.757(2) 0.5046(13) 0.8907(13) 0.140(18) Uiso 0.417(6) 1 d G P A 2
H31'_b H 0.7347 0.5417 0.8912 0.168 Uiso 0.417(6) 1 calc R P A 2
S2 S 0.3730(3) 0.8165(3) 0.2864(2) 0.1235(19) Uani 1 1 d . . . .
F6 F 0.4875(8) 0.8222(8) 0.2513(5) 0.215(6) Uani 1 1 d . . . .
F5 F 0.5169(10) 0.8087(12) 0.3292(7) 0.302(9) Uani 1 1 d . . . .
F4 F 0.5002(11) 0.9018(11) 0.3199(8) 0.287(8) Uani 1 1 d . . . .
O23 O 0.3402(7) 0.8574(6) 0.2562(4) 0.117(4) Uani 1 1 d . . . .
O22 O 0.3739(8) 0.8315(7) 0.3416(5) 0.139(5) Uani 1 1 d . . . .
O24 O 0.3484(13) 0.7508(8) 0.2539(8) 0.240(8) Uani 1 1 d . . . .
C137 C 0.4791(13) 0.8347(14) 0.3005(9) 0.201(7) Uani 1 1 d . . . .
S1 S 0.2224(3) -0.0177(3) 0.5440(2) 0.0983(15) Uani 1 1 d . . . .
F2 F 0.2162(9) 0.0604(7) 0.6280(5) 0.191(6) Uani 1 1 d . . . .
F1 F 0.3256(9) 0.0289(8) 0.6424(5) 0.197(7) Uani 1 1 d . . . .
F3 F 0.3004(9) 0.0971(8) 0.5979(6) 0.198(6) Uani 1 1 d . . . .
O20 O 0.1626(7) 0.0080(5) 0.5132(4) 0.111(4) Uani 1 1 d . . . .
O21 O 0.1991(6) -0.0721(6) 0.5593(4) 0.103(4) Uani 1 1 d . . . .
O19 O 0.2854(7) -0.0241(7) 0.5229(5) 0.145(5) Uani 1 1 d . . . .
C136 C 0.2729(13) 0.0431(11) 0.6096(9) 0.138(8) Uani 1 1 d . . . .

loop_
_atom_site_aniso_label
_atom_site_aniso_U_11
_atom_site_aniso_U_22
_atom_site_aniso_U_33
_atom_site_aniso_U_23
_atom_site_aniso_U_13
_atom_site_aniso_U_12
Pd1 0.1231(11) 0.1144(11) 0.0760(9) 0.0433(8) 0.0650(8) 0.0901(9)
Pd2 0.1372(12) 0.1185(11) 0.0810(9) 0.0604(8) 0.0753(9) 0.0886(10)
Pd3 0.238(2) 0.0816(11) 0.1752(16) 0.0456(10) 0.1612(16) 0.0793(12)
Cr1 0.148(3) 0.159(3) 0.0667(19) 0.034(2) 0.0543(19) 0.123(3)
Cr2 0.138(3) 0.119(2) 0.0710(19) 0.0481(17) 0.0740(19) 0.082(2)
P2 0.124(4) 0.106(4) 0.080(3) 0.042(3) 0.062(3) 0.076(4)
P3 0.145(4) 0.123(4) 0.089(3) 0.059(3) 0.075(3) 0.083(4)
P4 0.132(4) 0.134(5) 0.094(4) 0.063(3) 0.074(3) 0.082(4)
P1 0.107(4) 0.105(4) 0.082(3) 0.030(3) 0.055(3) 0.073(3)
P6_a 0.213(13) 0.090(7) 0.096(8) 0.047(7) 0.097(9) 0.099(8)
P5_a 0.200(15) 0.108(9) 0.093(10) 0.063(9) 0.083(9) 0.092(10)
P5'_b 0.113(12) 0.052(8) 0.067(10) 0.040(8) 0.051(8) 0.048(8)
P6'_b 0.122(11) 0.082(9) 0.067(9) 0.009(7) 0.056(8) 0.042(8)
O1 0.128(10) 0.140(11) 0.077(8) 0.025(7) 0.048(8) 0.102(8)
O2 0.151(10) 0.159(11) 0.066(8) 0.016(7) 0.037(8) 0.118(9)
O3 0.144(10) 0.128(10) 0.065(7) 0.043(7) 0.053(7) 0.091(8)
O4 0.158(10) 0.166(11) 0.062(7) 0.054(7) 0.053(7) 0.118(9)
O5 0.115(8) 0.121(9) 0.063(7) 0.028(6) 0.045(6) 0.087(7)
O6 0.121(9) 0.164(11) 0.076(7) 0.047(7) 0.055(6) 0.104(8)
O7 0.099(9) 0.147(11) 0.068(9) 0.041(8) 0.045(8) 0.066(10)
O8 0.129(11) 0.158(13) 0.073(10) 0.049(9) 0.065(9) 0.064(11)
O9 0.115(8) 0.106(8) 0.080(7) 0.054(6) 0.069(6) 0.074(7)
O10 0.145(9) 0.128(9) 0.090(8) 0.061(7) 0.083(7) 0.102(8)
O11 0.123(9) 0.106(8) 0.063(7) 0.035(6) 0.052(6) 0.070(7)
O12 0.137(9) 0.099(8) 0.061(6) 0.035(6) 0.057(6) 0.072(7)
N1 0.122(10) 0.103(9) 0.075(9) 0.040(8) 0.056(8) 0.082(8)
N2 0.136(10) 0.113(9) 0.070(7) 0.059(6) 0.073(7) 0.089(8)
N3 0.141(12) 0.085(10) 0.104(10) 0.021(9) 0.080(9) 0.055(10)
N4 0.123(11) 0.115(11) 0.082(9) 0.049(7) 0.063(7) 0.081(8)
N5 0.121(9) 0.104(9) 0.069(8) 0.050(7) 0.065(7) 0.081(7)
N6 0.136(11) 0.074(8) 0.081(9) 0.025(6) 0.069(8) 0.062(8)
C1A 0.128(11) 0.103(11) 0.107(13) 0.039(9) 0.068(10) 0.079(9)
C2 0.122(10) 0.104(10) 0.098(12) 0.024(9) 0.058(9) 0.075(8)
C3 0.135(11) 0.107(10) 0.063(10) 0.033(9) 0.050(10) 0.081(9)
C4 0.139(12) 0.106(11) 0.123(14) 0.042(9) 0.064(11) 0.083(9)
C5 0.137(11) 0.102(10) 0.117(13) 0.045(9) 0.064(10) 0.079(9)
C6 0.127(12) 0.130(12) 0.061(11) 0.032(8) 0.051(9) 0.099(9)
C7 0.151(11) 0.134(11) 0.080(11) 0.023(9) 0.049(9) 0.106(9)
C8 0.151(11) 0.156(12) 0.062(11) 0.023(9) 0.040(10) 0.116(10)
C9 0.159(14) 0.160(12) 0.101(12) 0.009(10) 0.038(11) 0.121(11)
C10 0.123(12) 0.115(9) 0.071(8) 0.056(7) 0.064(8) 0.085(9)
C11 0.111(11) 0.119(10) 0.073(8) 0.048(7) 0.056(8) 0.082(9)
C12 0.113(12) 0.132(11) 0.076(8) 0.055(8) 0.062(8) 0.091(9)
C13 0.158(13) 0.137(11) 0.076(9) 0.057(7) 0.069(9) 0.103(10)
C14 0.161(13) 0.129(11) 0.073(8) 0.061(7) 0.076(9) 0.097(10)
C15 0.099(12) 0.135(12) 0.067(8) 0.046(8) 0.048(8) 0.087(10)
C16 0.138(14) 0.170(12) 0.073(8) 0.061(8) 0.059(9) 0.094(10)
C17 0.123(12) 0.170(12) 0.076(8) 0.058(8) 0.050(8) 0.111(11)
C18 0.149(17) 0.208(17) 0.074(9) 0.066(11) 0.046(10) 0.090(14)
C19 0.136(12) 0.130(14) 0.081(10) 0.032(9) 0.061(9) 0.048(10)
C20 0.112(11) 0.146(14) 0.089(10) 0.047(10) 0.053(8) 0.053(9)
C21 0.122(11) 0.083(11) 0.071(9) 0.012(9) 0.050(9) 0.061(10)
C22 0.127(11) 0.101(13) 0.106(11) 0.021(9) 0.059(9) 0.054(10)
C23 0.142(12) 0.117(14) 0.122(12) 0.030(11) 0.069(10) 0.052(10)
C24 0.118(10) 0.114(12) 0.061(9) 0.024(9) 0.048(8) 0.081(9)
C25 0.119(10) 0.179(16) 0.073(9) 0.051(10) 0.050(8) 0.090(10)
C26 0.119(10) 0.173(16) 0.078(9) 0.055(10) 0.057(8) 0.101(10)
C27 0.129(11) 0.29(3) 0.105(13) 0.097(16) 0.068(10) 0.120(12)
C28 0.150(12) 0.124(12) 0.090(10) 0.049(8) 0.069(9) 0.073(9)
C29 0.125(13) 0.130(12) 0.088(10) 0.050(9) 0.063(9) 0.067(9)
C30 0.117(13) 0.123(13) 0.076(11) 0.046(8) 0.063(9) 0.069(9)
C31 0.116(11) 0.138(12) 0.074(9) 0.052(8) 0.058(8) 0.067(9)
C32 0.131(13) 0.124(12) 0.078(9) 0.050(8) 0.061(8) 0.072(9)
C33 0.130(19) 0.127(17) 0.060(16) 0.049(13) 0.061(17) 0.078(16)
C34 0.128(18) 0.18(2) 0.068(16) 0.050(13) 0.045(14) 0.056(15)
C35 0.17(2) 0.16(2) 0.09(2) 0.063(16) 0.103(19) 0.07(2)
C36 0.18(2) 0.27(3) 0.109(17) 0.053(18) 0.093(18) 0.03(2)
C37 0.127(10) 0.156(14) 0.116(13) 0.099(12) 0.075(9) 0.097(10)
C38 0.129(11) 0.151(14) 0.134(14) 0.101(12) 0.083(10) 0.101(10)
C39 0.125(10) 0.107(12) 0.061(10) 0.043(8) 0.055(8) 0.075(8)
C40 0.122(10) 0.115(11) 0.075(10) 0.055(9) 0.064(9) 0.077(9)
C41 0.119(10) 0.114(11) 0.068(10) 0.057(8) 0.059(8) 0.077(9)
C42 0.114(10) 0.083(10) 0.051(9) 0.028(7) 0.052(8) 0.062(8)
C43 0.119(10) 0.105(11) 0.059(9) 0.039(8) 0.055(8) 0.076(8)
C44 0.116(10) 0.110(11) 0.063(10) 0.037(8) 0.055(8) 0.079(8)
C45 0.127(12) 0.151(14) 0.113(13) 0.073(12) 0.075(11) 0.104(12)
C46 0.148(12) 0.124(12) 0.143(14) -0.010(10) 0.041(10) 0.073(9)
C47 0.120(11) 0.106(11) 0.124(13) -0.003(9) 0.041(9) 0.054(9)
C48 0.112(11) 0.086(10) 0.074(10) 0.025(7) 0.059(8) 0.048(8)
C49 0.112(10) 0.076(9) 0.075(9) 0.026(7) 0.062(8) 0.045(8)
C50 0.132(11) 0.085(9) 0.081(10) 0.031(7) 0.074(9) 0.055(8)
C51 0.118(11) 0.095(10) 0.060(8) 0.036(7) 0.056(7) 0.065(8)
C52 0.127(11) 0.094(9) 0.062(8) 0.033(6) 0.057(7) 0.065(8)
C53 0.136(11) 0.090(9) 0.060(7) 0.036(6) 0.056(7) 0.067(8)
C54 0.168(13) 0.107(11) 0.064(8) 0.027(7) 0.054(8) 0.074(10)
C55 0.115(14) 0.122(15) 0.103(13) 0.054(11) 0.073(12) 0.075(12)
C56 0.114(15) 0.112(14) 0.088(14) 0.060(11) 0.043(11) 0.066(12)
C57 0.116(14) 0.100(13) 0.109(15) 0.042(12) 0.069(12) 0.062(11)
C58 0.144(13) 0.114(10) 0.097(12) 0.045(10) 0.089(11) 0.089(9)
C59 0.153(13) 0.131(11) 0.115(13) 0.045(10) 0.099(11) 0.080(9)
C60 0.159(13) 0.134(11) 0.128(15) 0.042(10) 0.109(11) 0.079(10)
C61 0.160(14) 0.136(12) 0.158(17) 0.037(11) 0.110(14) 0.081(10)
C62 0.195(16) 0.136(13) 0.27(3) 0.013(13) 0.173(18) 0.074(11)
C63 0.173(14) 0.121(11) 0.199(19) 0.030(10) 0.138(14) 0.079(10)
C64 0.14(2) 0.080(18) 0.10(2) 0.011(15) 0.085(19) 0.040(15)
C65 0.14(2) 0.11(2) 0.123(19) 0.03(2) 0.091(19) 0.053(19)
C66 0.20(3) 0.13(3) 0.20(4) 0.07(3) 0.13(3) 0.07(3)
C67 0.18(3) 0.13(3) 0.19(4) -0.02(3) 0.06(3) 0.04(3)
C68 0.24(4) 0.16(3) 0.13(3) 0.02(3) 0.03(3) 0.05(3)
C69 0.18(3) 0.15(3) 0.09(2) 0.00(2) 0.028(19) 0.02(2)
C70 0.113(14) 0.161(14) 0.092(11) 0.021(9) 0.048(9) 0.093(10)
C71 0.130(15) 0.164(14) 0.110(11) 0.010(9) 0.056(11) 0.086(11)
C72 0.157(16) 0.208(15) 0.111(12) -0.004(10) 0.054(12) 0.084(12)
C73 0.152(17) 0.205(16) 0.113(12) 0.001(10) 0.060(11) 0.101(12)
C74 0.139(16) 0.208(16) 0.096(10) 0.018(9) 0.054(11) 0.113(12)
C75 0.125(13) 0.175(13) 0.091(10) 0.022(9) 0.055(10) 0.095(10)
C76 0.113(10) 0.106(10) 0.088(11) 0.046(9) 0.064(9) 0.055(8)
C77 0.141(11) 0.109(10) 0.108(12) 0.052(10) 0.092(11) 0.063(9)
C78 0.148(11) 0.112(11) 0.117(13) 0.048(9) 0.099(11) 0.057(9)
C79 0.135(11) 0.115(11) 0.146(15) 0.038(11) 0.085(10) 0.053(9)
C80 0.118(11) 0.109(11) 0.110(13) 0.034(11) 0.060(10) 0.048(9)
C81 0.115(10) 0.099(11) 0.099(12) 0.033(9) 0.057(10) 0.056(9)
C82 0.183(19) 0.102(14) 0.089(13) 0.043(11) 0.078(14) 0.073(14)
C83 0.147(18) 0.125(17) 0.119(17) 0.040(14) 0.083(15) 0.043(14)
C84 0.147(17) 0.115(15) 0.105(15) 0.050(13) 0.087(13) 0.060(13)
C85 0.160(13) 0.113(14) 0.100(10) 0.053(10) 0.088(10) 0.083(11)
C86 0.161(13) 0.119(14) 0.095(10) 0.049(10) 0.083(10) 0.082(11)
C87 0.166(13) 0.122(14) 0.106(11) 0.062(11) 0.089(10) 0.093(12)
C88 0.157(13) 0.100(13) 0.090(10) 0.041(9) 0.080(10) 0.077(11)
C89 0.168(14) 0.146(16) 0.105(11) 0.076(11) 0.098(10) 0.103(12)
C90 0.164(13) 0.144(16) 0.110(11) 0.074(11) 0.092(10) 0.102(12)
C91 0.145(14) 0.142(13) 0.093(11) 0.052(10) 0.079(10) 0.082(11)
C92 0.157(14) 0.144(13) 0.090(11) 0.053(9) 0.063(10) 0.079(11)
C93 0.167(16) 0.166(15) 0.099(12) 0.066(10) 0.055(10) 0.079(11)
C94 0.170(16) 0.179(15) 0.091(12) 0.060(11) 0.063(10) 0.073(12)
C95 0.171(15) 0.177(15) 0.110(12) 0.061(10) 0.058(11) 0.071(12)
C96 0.170(16) 0.156(14) 0.097(13) 0.051(10) 0.063(10) 0.072(11)
C97 0.161(15) 0.134(12) 0.102(10) 0.070(9) 0.095(10) 0.100(11)
C98 0.184(16) 0.146(13) 0.112(10) 0.071(9) 0.099(11) 0.109(12)
C99 0.195(18) 0.159(13) 0.108(10) 0.062(9) 0.096(11) 0.122(13)
C100 0.170(17) 0.168(14) 0.115(10) 0.074(9) 0.103(10) 0.113(12)
C101 0.208(18) 0.173(14) 0.111(10) 0.082(10) 0.109(11) 0.130(13)
C102 0.199(17) 0.150(13) 0.113(10) 0.081(9) 0.106(11) 0.122(12)
C103 0.119(11) 0.213(17) 0.109(12) 0.089(12) 0.089(11) 0.097(11)
C108 0.117(11) 0.218(16) 0.164(16) 0.082(12) 0.096(12) 0.099(11)
C107 0.123(12) 0.26(2) 0.198(19) 0.114(15) 0.095(11) 0.107(11)
C106 0.125(12) 0.26(2) 0.164(16) 0.105(15) 0.085(12) 0.108(12)
C105 0.124(11) 0.266(18) 0.163(17) 0.135(15) 0.082(12) 0.111(12)
C104 0.115(11) 0.224(17) 0.130(15) 0.107(12) 0.078(10) 0.098(11)
C114_a 0.15(4) 0.09(3) 0.08(2) -0.003(19) -0.01(2) 0.03(2)
S2 0.183(5) 0.146(5) 0.118(4) 0.083(4) 0.100(4) 0.106(4)
F6 0.230(12) 0.384(18) 0.180(9) 0.193(11) 0.140(9) 0.216(12)
F5 0.253(14) 0.57(2) 0.248(14) 0.278(16) 0.150(11) 0.231(15)
F4 0.256(16) 0.407(17) 0.242(15) 0.133(12) 0.115(12) 0.083(11)
O23 0.168(10) 0.152(9) 0.099(8) 0.082(7) 0.084(7) 0.101(8)
O22 0.170(11) 0.210(12) 0.112(7) 0.100(7) 0.088(7) 0.111(10)
O24 0.342(18) 0.184(9) 0.228(14) 0.056(8) 0.136(13) 0.105(9)
C137 0.187(10) 0.367(18) 0.147(11) 0.151(11) 0.107(9) 0.133(9)
S1 0.104(4) 0.120(4) 0.094(4) 0.046(4) 0.044(3) 0.065(4)
F2 0.204(14) 0.185(13) 0.160(12) -0.012(10) 0.071(11) 0.073(11)
F1 0.176(14) 0.233(16) 0.129(11) 0.031(10) -0.009(10) 0.084(12)
F3 0.190(15) 0.182(14) 0.188(14) 0.052(12) 0.029(11) 0.030(12)
O20 0.122(10) 0.121(10) 0.119(9) 0.064(8) 0.045(8) 0.077(8)
O21 0.123(10) 0.132(10) 0.101(8) 0.061(8) 0.064(8) 0.078(8)
O19 0.125(11) 0.194(14) 0.158(12) 0.073(11) 0.076(10) 0.087(10)
C136 0.12(2) 0.14(2) 0.16(3) 0.03(2) 0.06(2) 0.045(19)

loop_
_atom_type_symbol
_atom_type_description
_atom_type_scat_dispersion_real
_atom_type_scat_dispersion_imag
_atom_type_scat_source
C C 0.0181 0.0091 'International Tables Vol C Tables 4.2.6.8 and 6.1.1.4'
H H 0.0000 0.0000 'International Tables Vol C Tables 4.2.6.8 and 6.1.1.4'
Cr Cr -0.1635 2.4439 'International Tables Vol C Tables 4.2.6.8 and 6.1.1.4'
F F 0.0727 0.0534 'International Tables Vol C Tables 4.2.6.8 and 6.1.1.4'
N N 0.0311 0.0180 'International Tables Vol C Tables 4.2.6.8 and 6.1.1.4'
O O 0.0492 0.0322 'International Tables Vol C Tables 4.2.6.8 and 6.1.1.4'
P P 0.2955 0.4335 'International Tables Vol C Tables 4.2.6.8 and 6.1.1.4'
Pd Pd 0.1215 3.9337 'International Tables Vol C Tables 4.2.6.8 and 6.1.1.4'
S S 0.3331 0.5567 'International Tables Vol C Tables 4.2.6.8 and 6.1.1.4'

loop_
_exptl_crystal_face_index_h
_exptl_crystal_face_index_k
_exptl_crystal_face_index_l
_exptl_crystal_face_perp_dist
_exptl_oxdiff_crystal_face_indexfrac_h
_exptl_oxdiff_crystal_face_indexfrac_k
_exptl_oxdiff_crystal_face_indexfrac_l
_exptl_oxdiff_crystal_face_x
_exptl_oxdiff_crystal_face_y
_exptl_oxdiff_crystal_face_z
0 -14 0 0.0513 0.1689 -13.5391 -0.3439 0.1760 -0.9441 0.2787
0 13 0 0.0421 0.4997 13.4613 -0.0181 -0.1785 0.9580 -0.2246
12 -4 -7 0.2497 11.5047 -4.4366 -7.2084 0.0546 0.0148 0.9984
0 -6 17 0.0049 0.0077 -5.6904 16.5486 -0.9586 -0.2846 -0.0091
-11 5 4 0.2492 -11.4499 5.4602 4.1333 0.1218 0.0376 -0.9918
0 6 -17 0.0393 -0.0077 5.6904 -16.5486 0.9586 0.2846 0.0091

loop_
_geom_angle_atom_site_label_1
_geom_angle_atom_site_label_2
_geom_angle_atom_site_label_3
_geom_angle
P2 Pd1 P1 90.71(15)
N1 Pd1 P2 92.7(3)
N1 Pd1 P1 173.9(4)
N1 Pd1 N4 84.5(4)
N4 Pd1 P2 177.0(4)
N4 Pd1 P1 92.0(3)
P4 Pd2 P3 89.00(19)
N2 Pd2 P3 178.6(3)
N2 Pd2 P4 92.4(3)
N5 Pd2 P3 93.5(3)
N5 Pd2 P4 177.4(4)
N5 Pd2 N2 85.1(5)
P5_a Pd3 P6_a 90.8(4)
P6'_b Pd3 P5'_b 81.3(4)
N3 Pd3 P6_a 89.8(4)
N3 Pd3 P5_a 166.8(6)
N3 Pd3 P5'_b 170.4(6)
N3 Pd3 P6'_b 100.0(4)
N6 Pd3 P6_a 165.5(6)
N6 Pd3 P5_a 91.6(5)
N6 Pd3 P5'_b 91.7(4)
N6 Pd3 P6'_b 165.2(6)
N6 Pd3 N3 84.7(5)
O1 Cr1 O2 91.1(6)
O1 Cr1 O3 88.2(5)
O1 Cr1 O4 89.3(5)
O1 Cr1 O5 90.8(5)
O1 Cr1 O6 176.8(6)
O3 Cr1 O2 178.7(6)
O3 Cr1 O4 91.0(5)
O3 Cr1 O5 89.0(5)
O3 Cr1 O6 88.6(5)
O4 Cr1 O2 90.1(6)
O4 Cr1 O5 179.8(5)
O4 Cr1 O6 90.3(5)
O5 Cr1 O2 89.9(5)
O5 Cr1 O6 89.5(4)
O6 Cr1 O2 92.1(5)
O7 Cr2 O8 92.4(6)
O7 Cr2 O9 90.0(5)
O7 Cr2 O10 87.0(5)
O7 Cr2 O11 89.3(5)
O7 Cr2 O12 178.7(5)
O8 Cr2 O10 87.7(5)
O8 Cr2 O12 88.5(5)
O9 Cr2 O8 176.6(5)
O9 Cr2 O10 90.0(4)
O9 Cr2 O12 89.2(4)
O10 Cr2 O12 94.0(4)
O11 Cr2 O8 92.3(5)
O11 Cr2 O9 90.2(4)
O11 Cr2 O10 176.3(5)
O11 Cr2 O12 89.8(4)
C55 P2 Pd1 115.6(6)
C55 P2 C58 103.5(7)
C58 P2 Pd1 111.0(4)
C64 P2 Pd1 112.7(10)
C64 P2 C55 106.4(12)
C64 P2 C58 106.9(7)
C82 P3 Pd2 114.1(6)
C82 P3 C85 102.3(8)
C82 P3 C91 109.5(10)
C85 P3 Pd2 111.7(7)
C91 P3 Pd2 112.0(7)
C91 P3 C85 106.7(8)
C84 P4 Pd2 114.9(6)
C84 P4 C97 103.4(8)
C84 P4 C103 109.4(9)
C97 P4 Pd2 109.9(7)
C103 P4 Pd2 112.4(5)
C103 P4 C97 106.1(7)
C57 P1 Pd1 114.3(5)
C57 P1 C70 104.7(8)
C57 P1 C76 106.0(8)
C70 P1 Pd1 110.0(4)
C76 P1 Pd1 114.5(6)
C76 P1 C70 106.7(7)
C111 P6_a Pd3 111.6(9)
C111 P6_a C124_a 111.7(12)
C111 P6_a C130_a 95.2(12)
C124_a P6_a Pd3 113.9(9)
C130_a P6_a Pd3 118.4(9)
C130_a P6_a C124_a 104.5(12)
C109_a P5_a Pd3 112.1(16)
C109_a P5_a C112_a 99.3(13)
C109_a P5_a C118_a 108.1(18)
C112_a P5_a Pd3 108.9(9)
C112_a P5_a C118_a 109.0(13)
C118_a P5_a Pd3 117.9(11)
C9'_b P5'_b Pd3 112.7(13)
C9'_b P5'_b C12'_b 100.8(14)
C12'_b P5'_b Pd3 107.7(9)
C18'_b P5'_b Pd3 119.3(11)
C18'_b P5'_b C9'_b 108.1(16)
C18'_b P5'_b C12'_b 106.4(13)
C111 P6'_b Pd3 123.6(12)
C111 P6'_b C24'_b 105.8(16)
C111 P6'_b C30'_b 98.1(17)
C24'_b P6'_b Pd3 100.2(12)
C30'_b P6'_b Pd3 117.9(14)
C30'_b P6'_b C24'_b 110.7(16)
C6 O1 Cr1 126.1(12)
C8 O2 Cr1 126.9(13)
C15 O3 Cr1 125.6(11)
C17 O4 Cr1 129.2(13)
C24 O5 Cr1 125.8(11)
C26 O6 Cr1 126.9(10)
C33 O7 Cr2 128.7(12)
C35 O8 Cr2 123.7(13)
C42 O9 Cr2 125.7(10)
C44 O10 Cr2 125.8(9)
C51 O11 Cr2 126.5(11)
C53 O12 Cr2 128.3(10)
C1A N1 Pd1 117.4(12)
C1A N1 C5 121.3(16)
C5 N1 Pd1 121.1(13)
C10 N2 Pd2 120.6(10)
C14 N2 Pd2 118.8(11)
C14 N2 C10 120.7(15)
C19 N3 Pd3 119.0(15)
C19 N3 C23 118.1(19)
C23 N3 Pd3 122.7(15)
C28 N4 Pd1 121.5(14)
C28 N4 C32 120.7(17)
C32 N4 Pd1 117.8(13)
C37 N5 Pd2 121.1(11)
C37 N5 C41 116.1(14)
C41 N5 Pd2 122.3(10)
C46 N6 Pd3 116.3(14)
C46 N6 C50 117.4(16)
C50 N6 Pd3 126.3(13)
N1 C1A H1A 119.2
N1 C1A C2 121.5(18)
C2 C1A H1A 119.2
C1A C2 H2 121.3
C3 C2 C1A 117.4(18)
C3 C2 H2 121.3
C2 C3 C6 116.8(19)
C4 C3 C2 121.1(18)
C4 C3 C6 121.8(18)
C3 C4 H4 120.8
C3 C4 C5 118.5(19)
C5 C4 H4 120.8
N1 C5 C4 119.9(19)
N1 C5 H5 120.0
C4 C5 H5 120.0
O1 C6 C3 113.1(17)
O1 C6 C7 127.4(17)
C7 C6 C3 119.5(19)
C6 C7 H7 119.2
C6 C7 C8 122(2)
C8 C7 H7 119.2
O2 C8 C7 127(2)
O2 C8 C9 117.6(18)
C7 C8 C9 116(2)
C8 C9 H9A 109.5
C8 C9 H9B 109.5
C8 C9 H9C 109.5
H9A C9 H9B 109.5
H9A C9 H9C 109.5
H9B C9 H9C 109.5
N2 C10 H10 119.5
N2 C10 C11 120.9(15)
C11 C10 H10 119.5
C10 C11 H11 120.2
C10 C11 C12 119.5(16)
C12 C11 H11 120.2
C11 C12 C15 118.1(16)
C13 C12 C11 117.6(17)
C13 C12 C15 124.1(16)
C12 C13 H13 120.4
C14 C13 C12 119.2(16)
C14 C13 H13 120.4
N2 C14 C13 121.8(16)
N2 C14 H14 119.1
C13 C14 H14 119.1
O3 C15 C12 114.7(15)
O3 C15 C16 126.8(18)
C16 C15 C12 118.3(18)
C15 C16 H16 118.4
C15 C16 C17 123.3(19)
C17 C16 H16 118.4
O4 C17 C16 123.1(19)
O4 C17 C18 120(2)
C16 C17 C18 117(2)
C17 C18 H18A 109.5
C17 C18 H18B 109.5
C17 C18 H18C 109.5
H18A C18 H18B 109.5
H18A C18 H18C 109.5
H18B C18 H18C 109.5
N3 C19 H19 118.2
N3 C19 C20 124(2)
C20 C19 H19 118.2
C19 C20 H20 122.0
C21 C20 C19 116.0(19)
C21 C20 H20 122.0
C20 C21 C24 120.0(18)
C22 C21 C20 121(2)
C22 C21 C24 119.2(19)
C21 C22 H22 120.2
C21 C22 C23 120(2)
C23 C22 H22 120.2
N3 C23 C22 122(2)
N3 C23 H23 119.0
C22 C23 H23 119.0
O5 C24 C21 113.1(16)
O5 C24 C25 124.2(17)
C25 C24 C21 122.5(17)
C24 C25 H25 115.8
C24 C25 C26 128.4(17)
C26 C25 H25 115.8
O6 C26 C25 120.1(17)
O6 C26 C27 115.9(16)
C25 C26 C27 123.5(17)
C26 C27 H27A 109.5
C26 C27 H27B 109.5
C26 C27 H27C 109.5
H27A C27 H27B 109.5
H27A C27 H27C 109.5
H27B C27 H27C 109.5
N4 C28 H28 119.6
N4 C28 C29 121(2)
C29 C28 H28 119.6
C28 C29 H29 120.3
C30 C29 C28 119(2)
C30 C29 H29 120.3
C29 C30 C33 127.4(19)
C31 C30 C29 117.9(19)
C31 C30 C33 114.4(19)
C30 C31 H31 118.8
C30 C31 C32 122(2)
C32 C31 H31 118.8
N4 C32 C31 118.8(19)
N4 C32 H32 120.6
C31 C32 H32 120.6
O7 C33 C30 120.4(19)
O7 C33 C34 125.6(18)
C34 C33 C30 114(2)
C33 C34 H34 120.2
C33 C34 C35 119.6(19)
C35 C34 H34 120.2
O8 C35 C34 128(2)
O8 C35 C36 115.7(19)
C34 C35 C36 116(2)
C35 C36 H36A 109.5
C35 C36 H36B 109.5
C35 C36 H36C 109.5
H36A C36 H36B 109.5
H36A C36 H36C 109.5
H36B C36 H36C 109.5
N5 C37 H37 118.4
N5 C37 C38 123.3(16)
C38 C37 H37 118.4
C37 C38 H38 119.5
C37 C38 C39 121.0(16)
C39 C38 H38 119.5
C38 C39 C40 116.6(17)
C38 C39 C42 124.3(15)
C40 C39 C42 119.0(15)
C39 C40 H40 120.1
C41 C40 C39 119.9(16)
C41 C40 H40 120.1
N5 C41 C40 123.1(15)
N5 C41 H41 118.5
C40 C41 H41 118.5
O9 C42 C39 114.4(14)
O9 C42 C43 124.7(15)
C43 C42 C39 120.8(15)
C42 C43 H43 117.8
C42 C43 C44 124.4(14)
C44 C43 H43 117.8
O10 C44 C43 122.9(14)
O10 C44 C45 117.0(14)
C43 C44 C45 119.9(15)
C44 C45 H45A 109.5
C44 C45 H45B 109.5
C44 C45 H45C 109.5
H45A C45 H45B 109.5
H45A C45 H45C 109.5
H45B C45 H45C 109.5
N6 C46 H46 118.3
N6 C46 C47 123(2)
C47 C46 H46 118.3
C46 C47 H47 121.4
C48 C47 C46 117.2(19)
C48 C47 H47 121.4
C47 C48 C51 117.4(17)
C49 C48 C47 119.1(17)
C49 C48 C51 123.5(17)
C48 C49 H49 119.8
C48 C49 C50 120.5(17)
C50 C49 H49 119.8
N6 C50 C49 122.2(17)
N6 C50 H50 118.9
C49 C50 H50 118.9
O11 C51 C48 115.1(15)
O11 C51 C52 125.3(15)
C52 C51 C48 119.6(15)
C51 C52 H52 117.9
C51 C52 C53 124.2(15)
C53 C52 H52 117.9
O12 C53 C52 122.7(15)
O12 C53 C54 117.6(14)
C52 C53 C54 119.7(15)
C53 C54 H54A 109.5
C53 C54 H54B 109.5
C53 C54 H54C 109.5
H54A C54 H54B 109.5
H54A C54 H54C 109.5
H54B C54 H54C 109.5
P2 C55 H55A 108.8
P2 C55 H55B 108.8
H55A C55 H55B 107.7
C56 C55 P2 113.8(11)
C56 C55 H55A 108.8
C56 C55 H55B 108.8
C55 C56 H56A 109.1
C55 C56 H56B 109.1
H56A C56 H56B 107.9
C57 C56 C55 112.4(13)
C57 C56 H56A 109.1
C57 C56 H56B 109.1
P1 C57 H57A 108.6
P1 C57 H57B 108.6
C56 C57 P1 114.6(11)
C56 C57 H57A 108.6
C56 C57 H57B 108.6
H57A C57 H57B 107.6
C59 C58 P2 121.2(8)
C59 C58 C63 120.0
C63 C58 P2 118.7(8)
C58 C59 H59 120.0
C60 C59 C58 120.0
C60 C59 H59 120.0
C59 C60 H60 120.0
C59 C60 C61 120.0
C61 C60 H60 120.0
C60 C61 H61 120.0
C60 C61 C62 120.0
C62 C61 H61 120.0
C61 C62 H62 120.0
C63 C62 C61 120.0
C63 C62 H62 120.0
C58 C63 H63 120.0
C62 C63 C58 120.0
C62 C63 H63 120.0
C65 C64 P2 116(3)
C65 C64 C69 122(2)
C69 C64 P2 121(3)
C64 C65 H65 120.1
C66 C65 C64 120(3)
C66 C65 H65 120.1
C65 C66 H66 119.5
C65 C66 C67 121(3)
C67 C66 H66 119.5
C66 C67 H67 121.8
C68 C67 C66 116(3)
C68 C67 H67 121.8
C67 C68 H68 117.2
C69 C68 C67 126(3)
C69 C68 H68 117.2
C64 C69 H69 122.5
C68 C69 C64 115(3)
C68 C69 H69 122.5
C71 C70 P1 120.7(9)
C71 C70 C75 120.0
C75 C70 P1 119.3(9)
C70 C71 H71 120.0
C72 C71 C70 120.0
C72 C71 H71 120.0
C71 C72 H72 120.0
C73 C72 C71 120.0
C73 C72 H72 120.0
C72 C73 H73 120.0
C72 C73 C74 120.0
C74 C73 H73 120.0
C73 C74 H74 120.0
C73 C74 C75 120.0
C75 C74 H74 120.0
C70 C75 H75 120.0
C74 C75 C70 120.0
C74 C75 H75 120.0
C77 C76 P1 122.0(14)
C77 C76 C81 116.7(18)
C81 C76 P1 121.2(14)
C76 C77 H77 119.3
C76 C77 C78 121.3(18)
C78 C77 H77 119.3
C77 C78 H78 120.4
C77 C78 C79 119.3(19)
C79 C78 H78 120.4
C78 C79 H79 119.8
C80 C79 C78 120(2)
C80 C79 H79 119.8
C79 C80 H80 119.8
C79 C80 C81 120(2)
C81 C80 H80 119.8
C76 C81 H81 119.1
C80 C81 C76 121.8(18)
C80 C81 H81 119.1
P3 C82 H82A 108.6
P3 C82 H82B 108.6
H82A C82 H82B 107.6
C83 C82 P3 114.5(12)
C83 C82 H82A 108.6
C83 C82 H82B 108.6
C82 C83 H83A 108.7
C82 C83 H83B 108.7
H83A C83 H83B 107.6
C84 C83 C82 114.1(16)
C84 C83 H83A 108.7
C84 C83 H83B 108.7
P4 C84 H84A 108.6
P4 C84 H84B 108.6
C83 C84 P4 114.7(12)
C83 C84 H84A 108.6
C83 C84 H84B 108.6
H84A C84 H84B 107.6
C86 C85 P3 120.7(13)
C86 C85 C90 118.3(15)
C90 C85 P3 120.9(13)
C85 C86 H86 119.0
C85 C86 C87 122.1(16)
C87 C86 H86 119.0
C86 C87 H87 121.0
C88 C87 C86 117.9(16)
C88 C87 H87 121.0
C87 C88 H88 119.3
C89 C88 C87 121.4(16)
C89 C88 H88 119.3
C88 C89 H89 119.4
C88 C89 C90 121.2(16)
C90 C89 H89 119.4
C85 C90 H90 120.5
C89 C90 C85 118.9(16)
C89 C90 H90 120.5
C92 C91 P3 120.7(19)
C92 C91 C96 119(2)
C96 C91 P3 119.8(18)
C91 C92 H92 119.6
C91 C92 C93 121(2)
C93 C92 H92 119.6
C92 C93 H93 120.2
C94 C93 C92 120(2)
C94 C93 H93 120.2
C93 C94 H94 120.2
C95 C94 C93 120(2)
C95 C94 H94 120.2
C94 C95 H95 119.4
C94 C95 C96 121(3)
C96 C95 H95 119.4
C91 C96 C95 119(2)
C91 C96 H96 120.3
C95 C96 H96 120.3
C98 C97 P4 120.0(13)
C98 C97 C102 119.8(16)
C102 C97 P4 120.2(13)
C97 C98 H98 121.0
C97 C98 C99 118.0(17)
C99 C98 H98 121.0
C98 C99 H99 118.9
C98 C99 C100 122.2(17)
C100 C99 H99 118.9
C99 C100 H100 120.4
C101 C100 C99 119.1(19)
C101 C100 H100 120.4
C100 C101 H101 120.2
C100 C101 C102 119.7(18)
C102 C101 H101 120.2
C97 C102 C101 121.2(17)
C97 C102 H102 119.4
C101 C102 H102 119.4
C108 C103 P4 121.6(9)
C108 C103 C104 120.0
C104 C103 P4 118.4(9)
C103 C108 H108 120.0
C103 C108 C107 120.0
C107 C108 H108 120.0
C108 C107 H107 120.0
C106 C107 C108 120.0
C106 C107 H107 120.0
C107 C106 H106 120.0
C107 C106 C105 120.0
C105 C106 H106 120.0
C106 C105 H105 120.0
C104 C105 C106 120.0
C104 C105 H105 120.0
C103 C104 H104 120.0
C105 C104 C103 120.0
C105 C104 H104 120.0
H11A_a C110 H11B_a 108.0
H11C_b C110 H11D_b 106.3
C111 C110 H11A_a 109.3
C111 C110 H11B_a 109.3
C111 C110 H11C_b 106.0
C111 C110 H11D_b 106.0
C111 C110 C109_a 111(2)
C111 C110 C9'_b 125(2)
C109_a C110 H11A_a 109.3
C109_a C110 H11B_a 109.3
C9'_b C110 H11C_b 106.0
C9'_b C110 H11D_b 106.0
P6_a C111 H11E_a 105.1
P6_a C111 H11F_a 105.1
P6'_b C111 C110 122.8(19)
P6'_b C111 H11G_b 106.6
P6'_b C111 H11H_b 106.6
C110 C111 P6_a 128.8(17)
C110 C111 H11E_a 105.1
C110 C111 H11F_a 105.1
C110 C111 H11G_b 106.6
C110 C111 H11H_b 106.6
H11E_a C111 H11F_a 105.9
H11G_b C111 H11H_b 106.6
P5_a C109_a H10A_a 108.2
P5_a C109_a H10B_a 108.2
C110 C109_a P5_a 116(2)
C110 C109_a H10A_a 108.2
C110 C109_a H10B_a 108.2
H10A_a C109_a H10B_a 107.3
C117_a C112_a P5_a 124.5(14)
C117_a C112_a C113_a 120.0
C113_a C112_a P5_a 115.3(14)
C112_a C117_a H117_a 120.0
C116_a C117_a C112_a 120.0
C116_a C117_a H117_a 120.0
C117_a C116_a H116_a 120.0
C115_a C116_a C117_a 120.0
C115_a C116_a H116_a 120.0
C116_a C115_a H115_a 120.0
C116_a C115_a C114_a 120.0
C114_a C115_a H115_a 120.0
C115_a C114_a H114_a 120.0
C113_a C114_a C115_a 120.0
C113_a C114_a H114_a 120.0
C112_a C113_a H113_a 120.0
C114_a C113_a C112_a 120.0
C114_a C113_a H113_a 120.0
C123_a C118_a P5_a 118.6(19)
C123_a C118_a C119_a 120.0
C119_a C118_a P5_a 120.7(19)
C118_a C123_a H123_a 120.0
C122_a C123_a C118_a 120.0
C122_a C123_a H123_a 120.0
C123_a C122_a H122_a 120.0
C121_a C122_a C123_a 120.0
C121_a C122_a H122_a 120.0
C122_a C121_a H121_a 120.0
C122_a C121_a C120_a 120.0
C120_a C121_a H121_a 120.0
C121_a C120_a H120_a 120.0
C119_a C120_a C121_a 120.0
C119_a C120_a H120_a 120.0
C118_a C119_a H119_a 120.0
C120_a C119_a C118_a 120.0
C120_a C119_a H119_a 120.0
C125_a C124_a P6_a 118.1(16)
C125_a C124_a C129_a 120.0
C129_a C124_a P6_a 121.6(16)
C124_a C125_a H125_a 120.0
C126_a C125_a C124_a 120.0
C126_a C125_a H125_a 120.0
C125_a C126_a H126_a 120.0
C127_a C126_a C125_a 120.0
C127_a C126_a H126_a 120.0
C126_a C127_a H127_a 120.0
C126_a C127_a C128_a 120.0
C128_a C127_a H127_a 120.0
C127_a C128_a H128_a 120.0
C129_a C128_a C127_a 120.0
C129_a C128_a H128_a 120.0
C124_a C129_a H129_a 120.0
C128_a C129_a C124_a 120.0
C128_a C129_a H129_a 120.0
C131_a C130_a P6_a 122.2(15)
C131_a C130_a C135_a 120.0
C135_a C130_a P6_a 117.5(15)
C130_a C131_a H131_a 120.0
C130_a C131_a C132_a 120.0
C132_a C131_a H131_a 120.0
C131_a C132_a H132_a 120.0
C131_a C132_a C133_a 120.0
C133_a C132_a H132_a 120.0
C132_a C133_a H133_a 120.0
C134_a C133_a C132_a 120.0
C134_a C133_a H133_a 120.0
C133_a C134_a H134_a 120.0
C133_a C134_a C135_a 120.0
C135_a C134_a H134_a 120.0
C130_a C135_a H135_a 120.0
C134_a C135_a C130_a 120.0
C134_a C135_a H135_a 120.0
P5'_b C9'_b H9'A_b 110.2
P5'_b C9'_b H9'B_b 110.2
C110 C9'_b P5'_b 107.5(19)
C110 C9'_b H9'A_b 110.2
C110 C9'_b H9'B_b 110.2
H9'A_b C9'_b H9'B_b 108.5
C17'_b C12'_b P5'_b 115.4(15)
C17'_b C12'_b C13'_b 120.0
C13'_b C12'_b P5'_b 124.5(15)
C12'_b C17'_b H17'_b 120.0
C16'_b C17'_b C12'_b 120.0
C16'_b C17'_b H17'_b 120.0
C17'_b C16'_b H16'_b 120.0
C15'_b C16'_b C17'_b 120.0
C15'_b C16'_b H16'_b 120.0
C16'_b C15'_b H15'_b 120.0
C16'_b C15'_b C14'_b 120.0
C14'_b C15'_b H15'_b 120.0
C15'_b C14'_b H14'_b 120.0
C15'_b C14'_b C13'_b 120.0
C13'_b C14'_b H14'_b 120.0
C12'_b C13'_b H13'_b 120.0
C14'_b C13'_b C12'_b 120.0
C14'_b C13'_b H13'_b 120.0
C19'_b C18'_b P5'_b 121.1(16)
C19'_b C18'_b C23'_b 120.0
C23'_b C18'_b P5'_b 118.9(16)
C18'_b C19'_b H19'_b 120.0
C18'_b C19'_b C20'_b 120.0
C20'_b C19'_b H19'_b 120.0
C19'_b C20'_b H20'_b 120.0
C21'_b C20'_b C19'_b 120.0
C21'_b C20'_b H20'_b 120.0
C20'_b C21'_b H21'_b 120.0
C20'_b C21'_b C22'_b 120.0
C22'_b C21'_b H21'_b 120.0
C21'_b C22'_b H22'_b 120.0
C21'_b C22'_b C23'_b 120.0
C23'_b C22'_b H22'_b 120.0
C18'_b C23'_b H23'_b 120.0
C22'_b C23'_b C18'_b 120.0
C22'_b C23'_b H23'_b 120.0
C25'_b C24'_b P6'_b 122.0(18)
C25'_b C24'_b C29'_b 120.0
C29'_b C24'_b P6'_b 117.4(18)
C24'_b C25'_b H25'_b 120.0
C26'_b C25'_b C24'_b 120.0
C26'_b C25'_b H25'_b 120.0
C25'_b C26'_b H26'_b 120.0
C25'_b C26'_b C27'_b 120.0
C27'_b C26'_b H26'_b 120.0
C26'_b C27'_b H27'_b 120.0
C28'_b C27'_b C26'_b 120.0
C28'_b C27'_b H27'_b 120.0
C27'_b C28'_b H28'_b 120.0
C27'_b C28'_b C29'_b 120.0
C29'_b C28'_b H28'_b 120.0
C24'_b C29'_b H29'_b 120.0
C28'_b C29'_b C24'_b 120.0
C28'_b C29'_b H29'_b 120.0
C35'_b C30'_b P6'_b 119(2)
C35'_b C30'_b C31'_b 120.0
C31'_b C30'_b P6'_b 121(2)
C30'_b C35'_b H35'_b 120.0
C30'_b C35'_b C34'_b 120.0
C34'_b C35'_b H35'_b 120.0
C35'_b C34'_b H34'_b 120.0
C35'_b C34'_b C33'_b 120.0
C33'_b C34'_b H34'_b 120.0
C34'_b C33'_b H33'_b 120.0
C32'_b C33'_b C34'_b 120.0
C32'_b C33'_b H33'_b 120.0
C33'_b C32'_b H32'_b 120.0
C33'_b C32'_b C31'_b 120.0
C31'_b C32'_b H32'_b 120.0
C30'_b C31'_b H31'_b 120.0
C32'_b C31'_b C30'_b 120.0
C32'_b C31'_b H31'_b 120.0
O23 S2 O22 115.6(7)
O23 S2 O24 111.5(10)
O23 S2 C137 105.1(10)
O22 S2 C137 100.2(9)
O24 S2 O22 117.6(10)
O24 S2 C137 104.5(11)
F6 C137 S2 106.8(15)
F6 C137 F4 102(2)
F5 C137 S2 115(2)
F5 C137 F6 113(2)
F5 C137 F4 114(2)
F4 C137 S2 105.1(17)
O20 S1 O21 117.4(7)
O20 S1 O19 112.8(7)
O20 S1 C136 106.6(10)
O21 S1 O19 113.5(7)
O21 S1 C136 102.9(9)
O19 S1 C136 101.4(9)
F2 C136 S1 105.6(14)
F2 C136 F3 103.8(19)
F1 C136 S1 116.3(17)
F1 C136 F2 114(2)
F1 C136 F3 110(2)
F3 C136 S1 106.1(16)

loop_
_geom_bond_atom_site_label_1
_geom_bond_atom_site_label_2
_geom_bond_distance
Pd1 P2 2.268(4)
Pd1 P1 2.269(4)
Pd1 N1 2.117(12)
Pd1 N4 2.121(13)
Pd2 P3 2.270(5)
Pd2 P4 2.257(5)
Pd2 N2 2.147(13)
Pd2 N5 2.117(12)
Pd3 P6_a 2.312(9)
Pd3 P5_a 2.144(12)
Pd3 P5'_b 2.507(13)
Pd3 P6'_b 2.401(13)
Pd3 N3 2.114(15)
Pd3 N6 2.107(12)
Cr1 O1 1.930(12)
Cr1 O2 1.980(14)
Cr1 O3 1.935(12)
Cr1 O4 1.952(12)
Cr1 O5 1.957(10)
Cr1 O6 1.959(10)
Cr2 O7 1.914(13)
Cr2 O8 1.946(14)
Cr2 O9 1.944(10)
Cr2 O10 1.949(10)
Cr2 O11 1.941(10)
Cr2 O12 1.954(10)
P2 C55 1.826(15)
P2 C58 1.827(9)
P2 C64 1.80(2)
P3 C82 1.788(17)
P3 C85 1.824(17)
P3 C91 1.79(2)
P4 C84 1.778(17)
P4 C97 1.831(17)
P4 C103 1.798(10)
P1 C57 1.804(16)
P1 C70 1.810(10)
P1 C76 1.810(18)
P6_a C111 1.81(2)
P6_a C124_a 1.835(17)
P6_a C130_a 1.824(18)
P5_a C109_a 1.72(4)
P5_a C112_a 1.81(2)
P5_a C118_a 1.81(2)
P5'_b C9'_b 1.80(4)
P5'_b C12'_b 1.84(2)
P5'_b C18'_b 1.79(2)
P6'_b C111 1.44(2)
P6'_b C24'_b 1.831(18)
P6'_b C30'_b 1.67(3)
O1 C6 1.30(2)
O2 C8 1.23(2)
O3 C15 1.253(18)
O4 C17 1.23(2)
O5 C24 1.279(17)
O6 C26 1.277(18)
O7 C33 1.20(2)
O8 C35 1.25(2)
O9 C42 1.279(15)
O10 C44 1.265(17)
O11 C51 1.262(16)
O12 C53 1.247(17)
N1 C1A 1.32(2)
N1 C5 1.36(2)
N2 C10 1.325(17)
N2 C14 1.325(18)
N3 C19 1.30(2)
N3 C23 1.34(2)
N4 C28 1.33(2)
N4 C32 1.35(2)
N5 C37 1.340(18)
N5 C41 1.355(17)
N6 C46 1.31(2)
N6 C50 1.320(19)
C1A H1A 0.9500
C1A C2 1.41(2)
C2 H2 0.9500
C2 C3 1.38(2)
C3 C4 1.37(2)
C3 C6 1.54(2)
C4 H4 0.9500
C4 C5 1.41(2)
C5 H5 0.9500
C6 C7 1.38(2)
C7 H7 0.9500
C7 C8 1.42(2)
C8 C9 1.52(3)
C9 H9A 0.9800
C9 H9B 0.9800
C9 H9C 0.9800
C10 H10 0.9500
C10 C11 1.36(2)
C11 H11 0.9500
C11 C12 1.41(2)
C12 C13 1.37(2)
C12 C15 1.50(2)
C13 H13 0.9500
C13 C14 1.37(2)
C14 H14 0.9500
C15 C16 1.40(2)
C16 H16 0.9500
C16 C17 1.42(3)
C17 C18 1.50(2)
C18 H18A 0.9800
C18 H18B 0.9800
C18 H18C 0.9800
C19 H19 0.9500
C19 C20 1.41(2)
C20 H20 0.9500
C20 C21 1.39(2)
C21 C22 1.31(2)
C21 C24 1.53(2)
C22 H22 0.9500
C22 C23 1.38(2)
C23 H23 0.9500
C24 C25 1.33(2)
C25 H25 0.9500
C25 C26 1.41(2)
C26 C27 1.44(2)
C27 H27A 0.9800
C27 H27B 0.9800
C27 H27C 0.9800
C28 H28 0.9500
C28 C29 1.40(2)
C29 H29 0.9500
C29 C30 1.37(2)
C30 C31 1.36(2)
C30 C33 1.49(2)
C31 H31 0.9500
C31 C32 1.37(2)
C32 H32 0.9500
C33 C34 1.44(3)
C34 H34 0.9500
C34 C35 1.45(3)
C35 C36 1.57(3)
C36 H36A 0.9800
C36 H36B 0.9800
C36 H36C 0.9800
C37 H37 0.9500
C37 C38 1.36(2)
C38 H38 0.9500
C38 C39 1.36(2)
C39 C40 1.40(2)
C39 C42 1.48(2)
C40 H40 0.9500
C40 C41 1.36(2)
C41 H41 0.9500
C42 C43 1.387(19)
C43 H43 0.9500
C43 C44 1.41(2)
C44 C45 1.507(19)
C45 H45A 0.9800
C45 H45B 0.9800
C45 H45C 0.9800
C46 H46 0.9500
C46 C47 1.40(2)
C47 H47 0.9500
C47 C48 1.35(2)
C48 C49 1.35(2)
C48 C51 1.51(2)
C49 H49 0.9500
C49 C50 1.35(2)
C50 H50 0.9500
C51 C52 1.37(2)
C52 H52 0.9500
C52 C53 1.43(2)
C53 C54 1.50(2)
C54 H54A 0.9800
C54 H54B 0.9800
C54 H54C 0.9800
C55 H55A 0.9900
C55 H55B 0.9900
C55 C56 1.546(19)
C56 H56A 0.9900
C56 H56B 0.9900
C56 C57 1.54(2)
C57 H57A 0.9900
C57 H57B 0.9900
C58 C59 1.3900
C58 C63 1.3900
C59 H59 0.9500
C59 C60 1.3900
C60 H60 0.9500
C60 C61 1.3900
C61 H61 0.9500
C61 C62 1.3900
C62 H62 0.9500
C62 C63 1.3900
C63 H63 0.9500
C64 C65 1.40(2)
C64 C69 1.40(3)
C65 H65 0.9500
C65 C66 1.36(3)
C66 H66 0.9500
C66 C67 1.40(3)
C67 H67 0.9500
C67 C68 1.40(4)
C68 H68 0.9500
C68 C69 1.36(4)
C69 H69 0.9500
C70 C71 1.3900
C70 C75 1.3900
C71 H71 0.9500
C71 C72 1.3900
C72 H72 0.9500
C72 C73 1.3900
C73 H73 0.9500
C73 C74 1.3900
C74 H74 0.9500
C74 C75 1.3900
C75 H75 0.9500
C76 C77 1.37(2)
C76 C81 1.44(2)
C77 H77 0.9500
C77 C78 1.39(2)
C78 H78 0.9500
C78 C79 1.41(2)
C79 H79 0.9500
C79 C80 1.33(2)
C80 H80 0.9500
C80 C81 1.36(2)
C81 H81 0.9500
C82 H82A 0.9900
C82 H82B 0.9900
C82 C83 1.56(2)
C83 H83A 0.9900
C83 H83B 0.9900
C83 C84 1.51(2)
C84 H84A 0.9900
C84 H84B 0.9900
C85 C86 1.37(2)
C85 C90 1.44(2)
C86 H86 0.9500
C86 C87 1.41(2)
C87 H87 0.9500
C87 C88 1.39(2)
C88 H88 0.9500
C88 C89 1.36(2)
C89 H89 0.9500
C89 C90 1.38(2)
C90 H90 0.9500
C91 C92 1.36(2)
C91 C96 1.37(3)
C92 H92 0.9500
C92 C93 1.42(2)
C93 H93 0.9500
C93 C94 1.37(3)
C94 H94 0.9500
C94 C95 1.36(3)
C95 H95 0.9500
C95 C96 1.41(3)
C96 H96 0.9500
C97 C98 1.38(2)
C97 C102 1.40(2)
C98 H98 0.9500
C98 C99 1.40(2)
C99 H99 0.9500
C99 C100 1.42(2)
C100 H100 0.9500
C100 C101 1.34(2)
C101 H101 0.9500
C101 C102 1.41(2)
C102 H102 0.9500
C103 C108 1.3900
C103 C104 1.3900
C108 H108 0.9500
C108 C107 1.3900
C107 H107 0.9500
C107 C106 1.3900
C106 H106 0.9500
C106 C105 1.3900
C105 H105 0.9500
C105 C104 1.3900
C104 H104 0.9500
C110 H11A_a 0.9900
C110 H11B_a 0.9900
C110 H11C_b 0.9900
C110 H11D_b 0.9900
C110 C111 1.51(3)
C110 C109_a 1.66(3)
C110 C9'_b 1.67(3)
C111 H11E_a 0.9900
C111 H11F_a 0.9900
C111 H11G_b 0.9900
C111 H11H_b 0.9900
C109_a H10A_a 0.9900
C109_a H10B_a 0.9900
C112_a C117_a 1.3900
C112_a C113_a 1.3900
C117_a H117_a 0.9500
C117_a C116_a 1.3900
C116_a H116_a 0.9500
C116_a C115_a 1.3900
C115_a H115_a 0.9500
C115_a C114_a 1.3900
C114_a H114_a 0.9500
C114_a C113_a 1.3900
C113_a H113_a 0.9500
C118_a C123_a 1.3900
C118_a C119_a 1.3900
C123_a H123_a 0.9500
C123_a C122_a 1.3900
C122_a H122_a 0.9500
C122_a C121_a 1.3900
C121_a H121_a 0.9500
C121_a C120_a 1.3900
C120_a H120_a 0.9500
C120_a C119_a 1.3900
C119_a H119_a 0.9500
C124_a C125_a 1.3900
C124_a C129_a 1.3900
C125_a H125_a 0.9500
C125_a C126_a 1.3900
C126_a H126_a 0.9500
C126_a C127_a 1.3900
C127_a H127_a 0.9500
C127_a C128_a 1.3900
C128_a H128_a 0.9500
C128_a C129_a 1.3900
C129_a H129_a 0.9500
C130_a C131_a 1.3900
C130_a C135_a 1.3900
C131_a H131_a 0.9500
C131_a C132_a 1.3900
C132_a H132_a 0.9500
C132_a C133_a 1.3900
C133_a H133_a 0.9500
C133_a C134_a 1.3900
C134_a H134_a 0.9500
C134_a C135_a 1.3900
C135_a H135_a 0.9500
C9'_b H9'A_b 0.9900
C9'_b H9'B_b 0.9900
C12'_b C17'_b 1.3900
C12'_b C13'_b 1.3900
C17'_b H17'_b 0.9500
C17'_b C16'_b 1.3900
C16'_b H16'_b 0.9500
C16'_b C15'_b 1.3900
C15'_b H15'_b 0.9500
C15'_b C14'_b 1.3900
C14'_b H14'_b 0.9500
C14'_b C13'_b 1.3900
C13'_b H13'_b 0.9500
C18'_b C19'_b 1.3900
C18'_b C23'_b 1.3900
C19'_b H19'_b 0.9500
C19'_b C20'_b 1.3900
C20'_b H20'_b 0.9500
C20'_b C21'_b 1.3900
C21'_b H21'_b 0.9500
C21'_b C22'_b 1.3900
C22'_b H22'_b 0.9500
C22'_b C23'_b 1.3900
C23'_b H23'_b 0.9500
C24'_b C25'_b 1.3900
C24'_b C29'_b 1.3900
C25'_b H25'_b 0.9500
C25'_b C26'_b 1.3900
C26'_b H26'_b 0.9500
C26'_b C27'_b 1.3900
C27'_b H27'_b 0.9500
C27'_b C28'_b 1.3900
C28'_b H28'_b 0.9500
C28'_b C29'_b 1.3900
C29'_b H29'_b 0.9500
C30'_b C35'_b 1.3900
C30'_b C31'_b 1.3900
C35'_b H35'_b 0.9500
C35'_b C34'_b 1.3900
C34'_b H34'_b 0.9500
C34'_b C33'_b 1.3900
C33'_b H33'_b 0.9500
C33'_b C32'_b 1.3900
C32'_b H32'_b 0.9500
C32'_b C31'_b 1.3900
C31'_b H31'_b 0.9500
S2 O23 1.410(10)
S2 O22 1.449(10)
S2 O24 1.436(15)
S2 C137 1.85(2)
F6 C137 1.36(2)
F5 C137 1.17(2)
F4 C137 1.41(2)
S1 O20 1.406(10)
S1 O21 1.432(10)
S1 O19 1.461(12)
S1 C136 1.83(2)
F2 C136 1.349(19)
F1 C136 1.21(2)
F3 C136 1.39(2)

loop_
_geom_torsion_atom_site_label_1
_geom_torsion_atom_site_label_2
_geom_torsion_atom_site_label_3
_geom_torsion_atom_site_label_4
_geom_torsion
Pd1 P2 C55 C56 -58.4(14)
Pd1 P2 C58 C59 -80.6(8)
Pd1 P2 C58 C63 97.4(7)
Pd1 P2 C64 C65 -31.0(14)
Pd1 P2 C64 C69 152.0(15)
Pd1 P1 C57 C56 62.1(13)
Pd1 P1 C70 C71 87.7(7)
Pd1 P1 C70 C75 -89.5(6)
Pd1 P1 C76 C77 13.2(15)
Pd1 P1 C76 C81 -170.2(11)
Pd1 N1 C1A C2 -178.7(11)
Pd1 N1 C5 C4 175.0(12)
Pd1 N4 C28 C29 177.6(11)
Pd1 N4 C32 C31 -177.5(10)
Pd2 P3 C82 C83 -61.1(15)
Pd2 P3 C85 C86 -66.9(17)
Pd2 P3 C85 C90 109.6(16)
Pd2 P3 C91 C92 -27.7(16)
Pd2 P3 C91 C96 156.1(14)
Pd2 P4 C84 C83 62.2(15)
Pd2 P4 C97 C98 -96.2(16)
Pd2 P4 C97 C102 81.9(17)
Pd2 P4 C103 C108 -144.8(6)
Pd2 P4 C103 C104 34.6(8)
Pd2 N2 C10 C11 -179.3(11)
Pd2 N2 C14 C13 -177.4(13)
Pd2 N5 C37 C38 176.0(15)
Pd2 N5 C41 C40 -173.5(12)
Pd3 P6_a C111 C110 41(3)
Pd3 P6_a C124_a C125_a 51.9(14)
Pd3 P6_a C124_a C129_a -121.9(13)
Pd3 P6_a C130_a C131_a -148.0(9)
Pd3 P6_a C130_a C135_a 38.0(13)
Pd3 P5_a C109_a C110 -74(3)
Pd3 P5_a C112_a C117_a -74.5(12)
Pd3 P5_a C112_a C113_a 99.6(12)
Pd3 P5_a C118_a C123_a 145.2(11)
Pd3 P5_a C118_a C119_a -44.4(17)
Pd3 P5'_b C9'_b C110 62(2)
Pd3 P5'_b C12'_b C17'_b -91.9(13)
Pd3 P5'_b C12'_b C13'_b 84.0(14)
Pd3 P5'_b C18'_b C19'_b 30.4(18)
Pd3 P5'_b C18'_b C23'_b -149.7(11)
Pd3 P6'_b C111 C110 -49(3)
Pd3 P6'_b C24'_b C25'_b 112.7(15)
Pd3 P6'_b C24'_b C29'_b -76.4(15)
Pd3 P6'_b C30'_b C35'_b 174.1(12)
Pd3 P6'_b C30'_b C31'_b -8(2)
Pd3 N3 C19 C20 -176.3(13)
Pd3 N3 C23 C22 175.1(12)
Pd3 N6 C46 C47 175.5(17)
Pd3 N6 C50 C49 -175.1(10)
Cr1 O1 C6 C3 -178.9(9)
Cr1 O1 C6 C7 -1(3)
Cr1 O2 C8 C7 -1(3)
Cr1 O2 C8 C9 -178.7(11)
Cr1 O3 C15 C12 176.6(9)
Cr1 O3 C15 C16 -8(2)
Cr1 O4 C17 C16 8(3)
Cr1 O4 C17 C18 -176.9(11)
Cr1 O5 C24 C21 176.7(9)
Cr1 O5 C24 C25 -9(2)
Cr1 O6 C26 C25 20(3)
Cr1 O6 C26 C27 -167.6(14)
Cr2 O7 C33 C30 166.3(11)
Cr2 O7 C33 C34 -8(3)
Cr2 O8 C35 C34 4(3)
Cr2 O8 C35 C36 -169.0(13)
Cr2 O9 C42 C39 -178.5(9)
Cr2 O9 C42 C43 5(2)
Cr2 O10 C44 C43 -21(2)
Cr2 O10 C44 C45 164.2(11)
Cr2 O11 C51 C48 -169.4(9)
Cr2 O11 C51 C52 12(2)
Cr2 O12 C53 C52 -8(2)
Cr2 O12 C53 C54 172.1(11)
P2 C55 C56 C57 70.6(17)
P2 C58 C59 C60 178.0(9)
P2 C58 C63 C62 -178.0(8)
P2 C64 C65 C66 -176.9(17)
P2 C64 C69 C68 177.3(19)
P3 C82 C83 C84 68.4(18)
P3 C85 C86 C87 179.4(15)
P3 C85 C90 C89 -178.2(15)
P3 C91 C92 C93 -176.4(14)
P3 C91 C96 C95 178.5(14)
P4 C97 C98 C99 175.1(16)
P4 C97 C102 C101 -175.7(16)
P4 C103 C108 C107 179.3(9)
P4 C103 C104 C105 -179.4(9)
P1 C70 C71 C72 -177.1(8)
P1 C70 C75 C74 177.2(8)
P1 C76 C77 C78 176.6(12)
P1 C76 C81 C80 -177.0(13)
P6_a C124_a C125_a C126_a -173.9(18)
P6_a C124_a C129_a C128_a 173.7(19)
P6_a C130_a C131_a C132_a -173.9(15)
P6_a C130_a C135_a C134_a 174.2(14)
P5_a C112_a C117_a C116_a 173.9(15)
P5_a C112_a C113_a C114_a -174.4(14)
P5_a C118_a C123_a C122_a 170.5(18)
P5_a C118_a C119_a C120_a -170.3(18)
P5'_b C12'_b C17'_b C16'_b 176.0(16)
P5'_b C12'_b C13'_b C14'_b -175.7(18)
P5'_b C18'_b C19'_b C20'_b 179.9(19)
P5'_b C18'_b C23'_b C22'_b -179.9(18)
P6'_b C24'_b C25'_b C26'_b 171(2)
P6'_b C24'_b C29'_b C28'_b -171(2)
P6'_b C30'_b C35'_b C34'_b 178(2)
P6'_b C30'_b C31'_b C32'_b -178(2)
O1 C6 C7 C8 -3(3)
O3 C15 C16 C17 2(3)
O5 C24 C25 C26 -4(3)
O7 C33 C34 C35 -6(3)
O9 C42 C43 C44 12(2)
O11 C51 C52 C53 4(3)
N1 C1A C2 C3 3(2)
N2 C10 C11 C12 -1(2)
N3 C19 C20 C21 1(3)
N4 C28 C29 C30 1(2)
N5 C37 C38 C39 -4(3)
N6 C46 C47 C48 2(3)
C1A N1 C5 C4 0(2)
C1A C2 C3 C4 0(2)
C1A C2 C3 C6 174.5(14)
C2 C3 C4 C5 -4(3)
C2 C3 C6 O1 27(2)
C2 C3 C6 C7 -151.7(16)
C3 C4 C5 N1 4(3)
C3 C6 C7 C8 175.4(15)
C4 C3 C6 O1 -159.1(17)
C4 C3 C6 C7 22(2)
C5 N1 C1A C2 -3(3)
C6 C3 C4 C5 -177.5(14)
C6 C7 C8 O2 3(3)
C6 C7 C8 C9 -178.4(16)
C10 N2 C14 C13 1(2)
C10 C11 C12 C13 -4(2)
C10 C11 C12 C15 -178.6(14)
C11 C12 C13 C14 7(2)
C11 C12 C15 O3 16(2)
C11 C12 C15 C16 -160.1(14)
C12 C13 C14 N2 -6(3)
C12 C15 C16 C17 177.5(15)
C13 C12 C15 O3 -158.5(16)
C13 C12 C15 C16 25(2)
C14 N2 C10 C11 2(2)
C15 C12 C13 C14 -178.7(16)
C15 C16 C17 O4 -2(3)
C15 C16 C17 C18 -177.1(15)
C19 N3 C23 C22 0(3)
C19 C20 C21 C22 1(2)
C19 C20 C21 C24 -178.6(14)
C20 C21 C22 C23 -2(3)
C20 C21 C24 O5 -166.3(14)
C20 C21 C24 C25 19(2)
C21 C22 C23 N3 1(3)
C21 C24 C25 C26 169.5(17)
C22 C21 C24 O5 14(2)
C22 C21 C24 C25 -160.6(18)
C23 N3 C19 C20 -1(3)
C24 C21 C22 C23 177.7(14)
C24 C25 C26 O6 -2(3)
C24 C25 C26 C27 -173(2)
C28 N4 C32 C31 0(2)
C28 C29 C30 C31 -2(2)
C28 C29 C30 C33 -176.5(15)
C29 C30 C31 C32 3(2)
C29 C30 C33 O7 143(2)
C29 C30 C33 C34 -42(2)
C30 C31 C32 N4 -1(2)
C30 C33 C34 C35 179.7(17)
C31 C30 C33 O7 -31(2)
C31 C30 C33 C34 144.2(16)
C32 N4 C28 C29 0(2)
C33 C30 C31 C32 177.5(14)
C33 C34 C35 O8 7(4)
C33 C34 C35 C36 -179.3(18)
C37 N5 C41 C40 -1(2)
C37 C38 C39 C40 1(3)
C37 C38 C39 C42 178.5(16)
C38 C39 C40 C41 1(2)
C38 C39 C42 O9 173.1(15)
C38 C39 C42 C43 -10(2)
C39 C40 C41 N5 -1(2)
C39 C42 C43 C44 -164.6(14)
C40 C39 C42 O9 -9(2)
C40 C39 C42 C43 167.3(14)
C41 N5 C37 C38 4(3)
C42 C39 C40 C41 -176.4(14)
C42 C43 C44 O10 -3(3)
C42 C43 C44 C45 171.6(15)
C46 N6 C50 C49 4(2)
C46 C47 C48 C49 1(3)
C46 C47 C48 C51 -177.6(17)
C47 C48 C49 C50 -1(2)
C47 C48 C51 O11 -19(2)
C47 C48 C51 C52 159.4(16)
C48 C49 C50 N6 -2(2)
C48 C51 C52 C53 -174.6(14)
C49 C48 C51 O11 162.2(14)
C49 C48 C51 C52 -19(2)
C50 N6 C46 C47 -4(3)
C51 C48 C49 C50 177.8(13)
C51 C52 C53 O12 -6(3)
C51 C52 C53 C54 173.8(15)
C55 P2 C58 C59 44.1(10)
C55 P2 C58 C63 -137.9(8)
C55 P2 C64 C65 -158.7(12)
C55 P2 C64 C69 24.4(17)
C55 C56 C57 P1 -73.4(17)
C57 P1 C70 C71 -35.5(9)
C57 P1 C70 C75 147.3(7)
C57 P1 C76 C77 140.1(13)
C57 P1 C76 C81 -43.3(14)
C58 P2 C55 C56 179.9(12)
C58 P2 C64 C65 91.2(13)
C58 P2 C64 C69 -85.8(17)
C58 C59 C60 C61 0.0
C59 C58 C63 C62 0.0
C59 C60 C61 C62 0.0
C60 C61 C62 C63 0.0
C61 C62 C63 C58 0.0
C63 C58 C59 C60 0.0
C64 P2 C55 C56 67.5(14)
C64 P2 C58 C59 156.2(13)
C64 P2 C58 C63 -25.8(14)
C64 C65 C66 C67 -1(4)
C65 C64 C69 C68 1(3)
C65 C66 C67 C68 1(4)
C66 C67 C68 C69 0(5)
C67 C68 C69 C64 0(5)
C69 C64 C65 C66 0(3)
C70 P1 C57 C56 -177.5(11)
C70 P1 C76 C77 -108.7(14)
C70 P1 C76 C81 67.9(14)
C70 C71 C72 C73 0.0
C71 C70 C75 C74 0.0
C71 C72 C73 C74 0.0
C72 C73 C74 C75 0.0
C73 C74 C75 C70 0.0
C75 C70 C71 C72 0.0
C76 P1 C57 C56 -64.9(13)
C76 P1 C70 C71 -147.6(8)
C76 P1 C70 C75 35.2(8)
C76 C77 C78 C79 1(3)
C77 C76 C81 C80 0(2)
C77 C78 C79 C80 -2(3)
C78 C79 C80 C81 2(3)
C79 C80 C81 C76 -1(3)
C81 C76 C77 C78 0(2)
C82 P3 C85 C86 55.5(18)
C82 P3 C85 C90 -128.0(16)
C82 P3 C91 C92 -155.2(14)
C82 P3 C91 C96 28.6(17)
C82 C83 C84 P4 -68.4(18)
C84 P4 C97 C98 140.6(17)
C84 P4 C97 C102 -41.3(18)
C84 P4 C103 C108 -15.9(10)
C84 P4 C103 C104 163.5(8)
C85 P3 C82 C83 178.1(13)
C85 P3 C91 C92 94.8(16)
C85 P3 C91 C96 -81.4(17)
C85 C86 C87 C88 -3(3)
C86 C85 C90 C89 -2(3)
C86 C87 C88 C89 3(3)
C87 C88 C89 C90 -2(3)
C88 C89 C90 C85 1(3)
C90 C85 C86 C87 3(3)
C91 P3 C82 C83 65.2(15)
C91 P3 C85 C86 170.4(17)
C91 P3 C85 C90 -13.1(19)
C91 C92 C93 C94 -1(3)
C92 C91 C96 C95 2(3)
C92 C93 C94 C95 0(3)
C93 C94 C95 C96 2(3)
C94 C95 C96 C91 -3(3)
C96 C91 C92 C93 0(3)
C97 P4 C84 C83 -178.0(13)
C97 P4 C103 C108 95.1(9)
C97 P4 C103 C104 -85.6(9)
C97 C98 C99 C100 2(3)
C98 C97 C102 C101 2(3)
C98 C99 C100 C101 -1(3)
C99 C100 C101 C102 0(3)
C100 C101 C102 C97 -1(3)
C102 C97 C98 C99 -3(3)
C103 P4 C84 C83 -65.3(14)
C103 P4 C97 C98 25.6(19)
C103 P4 C97 C102 -156.3(16)
C103 C108 C107 C106 0.0
C108 C103 C104 C105 0.0
C108 C107 C106 C105 0.0
C107 C106 C105 C104 0.0
C106 C105 C104 C103 0.0
C104 C103 C108 C107 0.0
C111 P6_a C124_a C125_a -75.6(16)
C111 P6_a C124_a C129_a 110.6(17)
C111 P6_a C130_a C131_a -30.0(14)
C111 P6_a C130_a C135_a 155.9(12)
C111 P6'_b C24'_b C25'_b -117.8(19)
C111 P6'_b C24'_b C29'_b 53(2)
C111 P6'_b C30'_b C35'_b 39.0(19)
C111 P6'_b C30'_b C31'_b -143.0(18)
C111 C110 C109_a P5_a 58(3)
C111 C110 C9'_b P5'_b -54(3)
C109_a P5_a C112_a C117_a 43(2)
C109_a P5_a C112_a C113_a -143.1(18)
C109_a P5_a C118_a C123_a 16.9(19)
C109_a P5_a C118_a C119_a -172.7(16)
C109_a C110 C111 P6_a -43(3)
C112_a P5_a C109_a C110 171(2)
C112_a P5_a C118_a C123_a -90.1(15)
C112_a P5_a C118_a C119_a 80.3(16)
C112_a C117_a C116_a C115_a 0.0
C117_a C112_a C113_a C114_a 0.0
C117_a C116_a C115_a C114_a 0.0
C116_a C115_a C114_a C113_a 0.0
C115_a C114_a C113_a C112_a 0.0
C113_a C112_a C117_a C116_a 0.0
C118_a P5_a C109_a C110 58(3)
C118_a P5_a C112_a C117_a 155.7(14)
C118_a P5_a C112_a C113_a -30.1(16)
C118_a C123_a C122_a C121_a 0.0
C123_a C118_a C119_a C120_a 0.0
C123_a C122_a C121_a C120_a 0.0
C122_a C121_a C120_a C119_a 0.0
C121_a C120_a C119_a C118_a 0.0
C119_a C118_a C123_a C122_a 0.0
C124_a P6_a C111 C110 170(2)
C124_a P6_a C130_a C131_a 84.0(14)
C124_a P6_a C130_a C135_a -90.1(14)
C124_a C125_a C126_a C127_a 0.0
C125_a C124_a C129_a C128_a 0.0
C125_a C126_a C127_a C128_a 0.0
C126_a C127_a C128_a C129_a 0.0
C127_a C128_a C129_a C124_a 0.0
C129_a C124_a C125_a C126_a 0.0
C130_a P6_a C111 C110 -82(2)
C130_a P6_a C124_a C125_a -177.3(13)
C130_a P6_a C124_a C129_a 8.9(18)
C130_a C131_a C132_a C133_a 0.0
C131_a C130_a C135_a C134_a 0.0
C131_a C132_a C133_a C134_a 0.0
C132_a C133_a C134_a C135_a 0.0
C133_a C134_a C135_a C130_a 0.0
C135_a C130_a C131_a C132_a 0.0
C9'_b P5'_b C12'_b C17'_b 149.8(17)
C9'_b P5'_b C12'_b C13'_b -34.3(19)
C9'_b P5'_b C18'_b C19'_b 160.9(15)
C9'_b P5'_b C18'_b C23'_b -19.2(18)
C9'_b C110 C111 P6'_b 47(3)
C12'_b P5'_b C9'_b C110 177.0(18)
C12'_b P5'_b C18'_b C19'_b -91.5(16)
C12'_b P5'_b C18'_b C23'_b 88.3(16)
C12'_b C17'_b C16'_b C15'_b 0.0
C17'_b C12'_b C13'_b C14'_b 0.0
C17'_b C16'_b C15'_b C14'_b 0.0
C16'_b C15'_b C14'_b C13'_b 0.0
C15'_b C14'_b C13'_b C12'_b 0.0
C13'_b C12'_b C17'_b C16'_b 0.0
C18'_b P5'_b C9'_b C110 -72(2)
C18'_b P5'_b C12'_b C17'_b 37.1(17)
C18'_b P5'_b C12'_b C13'_b -147.0(15)
C18'_b C19'_b C20'_b C21'_b 0.0
C19'_b C18'_b C23'_b C22'_b 0.0
C19'_b C20'_b C21'_b C22'_b 0.0
C20'_b C21'_b C22'_b C23'_b 0.0
C21'_b C22'_b C23'_b C18'_b 0.0
C23'_b C18'_b C19'_b C20'_b 0.0
C24'_b P6'_b C111 C110 -163(2)
C24'_b P6'_b C30'_b C35'_b -71(2)
C24'_b P6'_b C30'_b C31'_b 107(2)
C24'_b C25'_b C26'_b C27'_b 0.0
C25'_b C24'_b C29'_b C28'_b 0.0
C25'_b C26'_b C27'_b C28'_b 0.0
C26'_b C27'_b C28'_b C29'_b 0.0
C27'_b C28'_b C29'_b C24'_b 0.0
C29'_b C24'_b C25'_b C26'_b 0.0
C30'_b P6'_b C111 C110 82(2)
C30'_b P6'_b C24'_b C25'_b -13(2)
C30'_b P6'_b C24'_b C29'_b 158.4(18)
C30'_b C35'_b C34'_b C33'_b 0.0
C35'_b C30'_b C31'_b C32'_b 0.0
C35'_b C34'_b C33'_b C32'_b 0.0
C34'_b C33'_b C32'_b C31'_b 0.0
C33'_b C32'_b C31'_b C30'_b 0.0
C31'_b C30'_b C35'_b C34'_b 0.0
O23 S2 C137 F6 -60.1(19)
O23 S2 C137 F5 174(2)
O23 S2 C137 F4 48.0(17)
O22 S2 C137 F6 179.7(16)
O22 S2 C137 F5 54(2)
O22 S2 C137 F4 -72.3(17)
O24 S2 C137 F6 57(2)
O24 S2 C137 F5 -69(2)
O24 S2 C137 F4 165.5(16)
O20 S1 C136 F2 51.3(18)
O20 S1 C136 F1 178.4(18)
O20 S1 C136 F3 -58.4(16)
O21 S1 C136 F2 -72.8(17)
O21 S1 C136 F1 54(2)
O21 S1 C136 F3 177.4(13)
O19 S1 C136 F2 169.5(15)
O19 S1 C136 F1 -63(2)
O19 S1 C136 F3 59.8(16)
